data_7032709
loop_
_publ_author_name
'Ohara, Hiroki'
'Kobayashi, Atsushi'
'Kato, Masako'

_publ_section_title
;
 Simple and extremely efficient blue emitters based on mononuclear
 Cu(i)-halide complexes with delayed fluorescence.
;
_journal_issue 46
_journal_name_full 'Dalton transactions (Cambridge, England : 2003)'
_journal_page_first 17317
_journal_page_last 17323
_journal_paper_doi 10.1039/c4dt02709d
_journal_volume 43
_journal_year 2014
_chemical_formula_moiety 'C42 H37 Br Cu N P2'
_chemical_formula_sum 'C42 H37 Br Cu N P2'
_chemical_formula_weight 761.16
_space_group_IT_number 2
_symmetry_cell_setting triclinic
_symmetry_Int_Tables_number 2
_symmetry_space_group_name_Hall '-P 1'
_symmetry_space_group_name_H-M 'P -1'
_atom_sites_solution_hydrogens geom
_atom_sites_solution_primary direct
_atom_sites_solution_secondary difmap
_cell_angle_alpha 100.594(5)
_cell_angle_beta 93.054(4)
_cell_angle_gamma 94.3057(19)
_cell_formula_units_Z 4
_cell_length_a 11.4725(6)
_cell_length_b 16.0533(11)
_cell_length_c 19.8384(17)
_cell_measurement_reflns_used 10982
_cell_measurement_temperature 200
_cell_measurement_theta_max 27.54
_cell_measurement_theta_min 3.01
_cell_volume 3572.9(4)
_computing_cell_refinement CrystalClear
_computing_data_collection 'CrystalClear (Rigaku Inc., 2008)'
_computing_data_reduction CrystalClear
_computing_molecular_graphics 'CrystalStructure 4.0'
_computing_publication_material 'CrystalStructure 4.0 (Rigaku, 2010)'
_computing_structure_refinement 'SHELXL97 (Sheldrick, 2008)'
_computing_structure_solution SIR97
_diffrn_ambient_temperature 200
_diffrn_detector_area_resol_mean 7.314
_diffrn_measured_fraction_theta_full 0.960
_diffrn_measured_fraction_theta_max 0.960
_diffrn_measurement_device_type 'Rigaku Mercury70'
_diffrn_measurement_method \w
_diffrn_radiation_type 'Mo K\a'
_diffrn_radiation_wavelength 0.71075
_diffrn_reflns_av_R_equivalents 0.0272
_diffrn_reflns_limit_h_max 13
_diffrn_reflns_limit_h_min -14
_diffrn_reflns_limit_k_max 15
_diffrn_reflns_limit_k_min -20
_diffrn_reflns_limit_l_max 25
_diffrn_reflns_limit_l_min -18
_diffrn_reflns_number 27989
_diffrn_reflns_theta_full 27.49
_diffrn_reflns_theta_max 27.48
_diffrn_standards_number 0
_exptl_absorpt_coefficient_mu 1.854
_exptl_absorpt_correction_T_max 0.831
_exptl_absorpt_correction_T_min 0.617
_exptl_absorpt_correction_type numerical
_exptl_absorpt_process_details 'NUMABS (Rigaku, 1999)'
_exptl_crystal_colour colorless
_exptl_crystal_density_diffrn 1.415
_exptl_crystal_density_method 'not measured'
_exptl_crystal_description block
_exptl_crystal_F_000 1560.00
_exptl_crystal_size_max 0.200
_exptl_crystal_size_mid 0.150
_exptl_crystal_size_min 0.100
_refine_diff_density_max 0.640
_refine_diff_density_min -0.650
_refine_ls_extinction_method none
_refine_ls_goodness_of_fit_ref 1.070
_refine_ls_hydrogen_treatment constr
_refine_ls_number_parameters 847
_refine_ls_number_reflns 15717
_refine_ls_number_restraints 0
_refine_ls_R_factor_gt 0.0403
_refine_ls_shift/su_max 0.001
_refine_ls_structure_factor_coef Fsqd
_refine_ls_weighting_details 'w = 1/[\s^2^(Fo^2^)+(0.0548P)^2^+1.6031P] where P=(Fo^2^+2Fc^2^)/3'
_refine_ls_weighting_scheme calc
_refine_ls_wR_factor_ref 0.1042
_reflns_number_gt 13574
_reflns_number_total 15717
_reflns_threshold_expression F^2^>2.0\s(F^2^)
_cod_data_source_file c4dt02709d2.cif
_cod_data_source_block 2
_cod_depositor_comments 'Adding full bibliography for 7032708--7032710.cif.'
_cod_original_cell_volume 3572.9(5)
_cod_database_code 7032709

loop_
_symmetry_equiv_pos_site_id
_symmetry_equiv_pos_as_xyz
1 +X,+Y,+Z
2 -X,-Y,-Z

loop_
_atom_site_label
_atom_site_type_symbol
_atom_site_fract_x
_atom_site_fract_y
_atom_site_fract_z
_atom_site_U_iso_or_equiv
_atom_site_adp_type
_atom_site_occupancy
_atom_site_symmetry_multiplicity
_atom_site_calc_flag
_atom_site_refinement_flags
Br1 Br 1.04425(2) 0.610444(18) 0.309827(14) 0.03549(7) Uani 1.0 2 d .
Br2 Br 0.01010(2) 0.030286(18) 0.197739(13) 0.03551(7) Uani 1.0 2 d .
Cu1 Cu 0.83117(3) 0.609379(18) 0.281737(13) 0.02327(7) Uani 1.0 2 d .
Cu2 Cu 0.20691(3) 0.102636(19) 0.231412(13) 0.02449(7) Uani 1.0 2 d .
P1 P 0.74423(5) 0.51149(4) 0.33628(3) 0.02129(12) Uani 1.0 2 d .
P2 P 0.79141(5) 0.60832(4) 0.16710(3) 0.02283(12) Uani 1.0 2 d .
P3 P 0.33450(5) 0.06678(4) 0.14818(3) 0.02146(12) Uani 1.0 2 d .
P4 P 0.23685(6) 0.09522(4) 0.34390(3) 0.02458(13) Uani 1.0 2 d .
N1 N 0.80418(19) 0.73609(13) 0.32697(10) 0.0287(5) Uani 1.0 2 d .
N2 N 0.17274(19) 0.22580(13) 0.21676(10) 0.0281(5) Uani 1.0 2 d .
C1 C 0.5881(2) 0.52108(15) 0.34567(11) 0.0228(5) Uani 1.0 2 d .
C2 C 0.5272(3) 0.49220(17) 0.39689(12) 0.0306(6) Uani 1.0 2 d .
C3 C 0.4112(3) 0.50777(19) 0.40439(13) 0.0356(6) Uani 1.0 2 d .
C4 C 0.3544(3) 0.55318(19) 0.36111(14) 0.0362(6) Uani 1.0 2 d .
C5 C 0.4131(3) 0.5806(2) 0.30985(15) 0.0402(7) Uani 1.0 2 d .
C6 C 0.5289(3) 0.56472(18) 0.30195(13) 0.0340(6) Uani 1.0 2 d .
C7 C 0.8013(2) 0.51585(15) 0.42490(11) 0.0236(5) Uani 1.0 2 d .
C8 C 0.8143(2) 0.44316(16) 0.45294(12) 0.0262(5) Uani 1.0 2 d .
C9 C 0.8586(3) 0.45042(18) 0.52036(12) 0.0301(6) Uani 1.0 2 d .
C10 C 0.8869(3) 0.5295(2) 0.56068(12) 0.0342(6) Uani 1.0 2 d .
C11 C 0.8739(3) 0.60142(19) 0.53347(13) 0.0374(6) Uani 1.0 2 d .
C12 C 0.8330(3) 0.59511(17) 0.46560(12) 0.0306(6) Uani 1.0 2 d .
C13 C 0.7559(2) 0.39968(15) 0.29891(11) 0.0236(5) Uani 1.0 2 d .
C14 C 0.6635(3) 0.33768(17) 0.28628(13) 0.0338(6) Uani 1.0 2 d .
C15 C 0.6829(3) 0.25335(19) 0.25861(15) 0.0429(7) Uani 1.0 2 d .
C16 C 0.7936(3) 0.23188(18) 0.24468(13) 0.0393(7) Uani 1.0 2 d .
C17 C 0.8862(3) 0.29349(19) 0.25703(13) 0.0384(7) Uani 1.0 2 d .
C18 C 0.8682(3) 0.37717(17) 0.28361(12) 0.0305(6) Uani 1.0 2 d .
C19 C 0.6390(3) 0.62380(17) 0.14377(11) 0.0283(5) Uani 1.0 2 d .
C20 C 0.5926(3) 0.69851(19) 0.17387(14) 0.0383(6) Uani 1.0 2 d .
C21 C 0.4756(3) 0.7099(3) 0.16153(17) 0.0493(8) Uani 1.0 2 d .
C22 C 0.4027(3) 0.6471(3) 0.11931(16) 0.0525(9) Uani 1.0 2 d .
C23 C 0.4476(3) 0.5736(3) 0.08931(17) 0.0556(9) Uani 1.0 2 d .
C24 C 0.5645(3) 0.5614(2) 0.10137(14) 0.0417(7) Uani 1.0 2 d .
C25 C 0.8761(3) 0.69116(15) 0.13371(12) 0.0277(5) Uani 1.0 2 d .
C26 C 0.9933(3) 0.70783(19) 0.15608(13) 0.0363(6) Uani 1.0 2 d .
C27 C 1.0613(3) 0.7723(2) 0.13527(15) 0.0480(8) Uani 1.0 2 d .
C28 C 1.0130(4) 0.82097(19) 0.09302(17) 0.0512(9) Uani 1.0 2 d .
C29 C 0.8980(4) 0.8035(3) 0.06906(19) 0.0599(10) Uani 1.0 2 d .
C30 C 0.8282(3) 0.7383(2) 0.08896(16) 0.0458(8) Uani 1.0 2 d .
C31 C 0.8150(3) 0.51065(16) 0.10821(11) 0.0265(5) Uani 1.0 2 d .
C32 C 0.7938(3) 0.43493(18) 0.13093(13) 0.0421(7) Uani 1.0 2 d .
C33 C 0.8083(4) 0.35775(19) 0.08944(14) 0.0518(9) Uani 1.0 2 d .
C34 C 0.8458(3) 0.35557(18) 0.02430(13) 0.0380(7) Uani 1.0 2 d .
C35 C 0.8656(3) 0.43054(19) 0.00082(13) 0.0381(7) Uani 1.0 2 d .
C36 C 0.8505(3) 0.50783(17) 0.04199(12) 0.0324(6) Uani 1.0 2 d .
C37 C 0.8779(3) 0.79897(17) 0.31449(13) 0.0348(6) Uani 1.0 2 d .
C38 C 0.8609(3) 0.88402(18) 0.33369(14) 0.0403(7) Uani 1.0 2 d .
C39 C 0.7639(3) 0.90780(18) 0.36871(13) 0.0395(7) Uani 1.0 2 d .
C40 C 0.6889(3) 0.84309(19) 0.38297(14) 0.0394(7) Uani 1.0 2 d .
C41 C 0.7110(3) 0.75935(18) 0.36120(13) 0.0342(6) Uani 1.0 2 d .
C42 C 0.7408(4) 1.0000(2) 0.39030(19) 0.0636(11) Uani 1.0 2 d .
C43 C 0.3884(2) 0.15600(16) 0.10910(12) 0.0262(5) Uani 1.0 2 d .
C44 C 0.3964(3) 0.15070(19) 0.03831(13) 0.0339(6) Uani 1.0 2 d .
C45 C 0.4362(3) 0.2216(3) 0.01262(16) 0.0454(8) Uani 1.0 2 d .
C46 C 0.4687(3) 0.2978(3) 0.05635(19) 0.0544(9) Uani 1.0 2 d .
C47 C 0.4632(3) 0.3039(2) 0.12648(19) 0.0510(8) Uani 1.0 2 d .
C48 C 0.4223(3) 0.23321(18) 0.15235(15) 0.0356(6) Uani 1.0 2 d .
C49 C 0.2762(2) -0.01138(15) 0.07268(11) 0.0237(5) Uani 1.0 2 d .
C50 C 0.3258(3) -0.08664(16) 0.04953(13) 0.0309(6) Uani 1.0 2 d .
C51 C 0.2800(3) -0.14087(18) -0.01033(14) 0.0372(6) Uani 1.0 2 d .
C52 C 0.1853(3) -0.12024(18) -0.04770(13) 0.0340(6) Uani 1.0 2 d .
C53 C 0.1343(3) -0.04545(17) -0.02522(12) 0.0316(6) Uani 1.0 2 d .
C54 C 0.1783(3) 0.00776(16) 0.03497(12) 0.0270(5) Uani 1.0 2 d .
C55 C 0.4688(2) 0.02205(15) 0.17179(11) 0.0238(5) Uani 1.0 2 d .
C56 C 0.5741(3) 0.03560(18) 0.14226(13) 0.0329(6) Uani 1.0 2 d .
C57 C 0.6717(3) -0.0044(2) 0.15932(15) 0.0417(7) Uani 1.0 2 d .
C58 C 0.6640(3) -0.0593(2) 0.20545(14) 0.0413(7) Uani 1.0 2 d .
C59 C 0.5603(3) -0.07259(19) 0.23565(14) 0.0396(7) Uani 1.0 2 d .
C60 C 0.4628(3) -0.03241(17) 0.21897(12) 0.0315(6) Uani 1.0 2 d .
C61 C 0.3590(3) 0.16381(16) 0.39273(12) 0.0279(5) Uani 1.0 2 d .
C62 C 0.3444(3) 0.23088(18) 0.44621(14) 0.0392(7) Uani 1.0 2 d .
C63 C 0.4403(3) 0.2828(2) 0.47921(15) 0.0472(8) Uani 1.0 2 d .
C64 C 0.5517(3) 0.2688(2) 0.46060(15) 0.0428(7) Uani 1.0 2 d .
C65 C 0.5677(3) 0.2027(2) 0.40768(16) 0.0452(7) Uani 1.0 2 d .
C66 C 0.4719(3) 0.15181(19) 0.37330(14) 0.0382(7) Uani 1.0 2 d .
C67 C 0.1126(3) 0.12410(17) 0.39482(12) 0.0288(5) Uani 1.0 2 d .
C68 C 0.1002(3) 0.1037(3) 0.45965(14) 0.0466(8) Uani 1.0 2 d .
C69 C 0.0093(3) 0.1333(3) 0.49841(15) 0.0537(9) Uani 1.0 2 d .
C70 C -0.0694(3) 0.1825(3) 0.47383(15) 0.0464(8) Uani 1.0 2 d .
C71 C -0.0607(3) 0.2006(2) 0.40865(15) 0.0409(7) Uani 1.0 2 d .
C72 C 0.0302(3) 0.17120(17) 0.36941(13) 0.0319(6) Uani 1.0 2 d .
C73 C 0.2632(3) -0.01045(16) 0.36173(12) 0.0284(5) Uani 1.0 2 d .
C74 C 0.3404(3) -0.02277(19) 0.41485(14) 0.0385(7) Uani 1.0 2 d .
C75 C 0.3556(3) -0.1049(2) 0.42554(16) 0.0479(8) Uani 1.0 2 d .
C76 C 0.2946(4) -0.1739(2) 0.38340(18) 0.0501(8) Uani 1.0 2 d .
C77 C 0.2175(4) -0.1622(2) 0.33080(17) 0.0494(8) Uani 1.0 2 d .
C78 C 0.2028(3) -0.08033(18) 0.31963(15) 0.0377(6) Uani 1.0 2 d .
C79 C 0.1239(3) 0.23040(17) 0.15468(12) 0.0331(6) Uani 1.0 2 d .
C80 C 0.1144(3) 0.30617(19) 0.13231(14) 0.0396(7) Uani 1.0 2 d .
C81 C 0.1531(3) 0.38189(19) 0.17471(15) 0.0403(7) Uani 1.0 2 d .
C82 C 0.2011(3) 0.37743(19) 0.23941(15) 0.0427(7) Uani 1.0 2 d .
C83 C 0.2101(3) 0.29924(17) 0.25805(13) 0.0344(6) Uani 1.0 2 d .
C84 C 0.1452(4) 0.4657(3) 0.15155(19) 0.0623(10) Uani 1.0 2 d .
H2 H 0.5655 0.4616 0.4269 0.0367 Uiso 1.0 2 calc R
H3 H 0.3702 0.4874 0.4392 0.0427 Uiso 1.0 2 calc R
H4 H 0.2753 0.5651 0.3671 0.0435 Uiso 1.0 2 calc R
H5 H 0.3741 0.6106 0.2796 0.0482 Uiso 1.0 2 calc R
H6 H 0.5686 0.5839 0.2661 0.0408 Uiso 1.0 2 calc R
H8 H 0.7926 0.3885 0.4257 0.0314 Uiso 1.0 2 calc R
H9 H 0.8694 0.4007 0.5387 0.0361 Uiso 1.0 2 calc R
H10 H 0.9153 0.5344 0.6072 0.0411 Uiso 1.0 2 calc R
H11 H 0.8931 0.6559 0.5615 0.0449 Uiso 1.0 2 calc R
H12 H 0.8267 0.6451 0.4469 0.0368 Uiso 1.0 2 calc R
H14 H 0.5867 0.3520 0.2963 0.0406 Uiso 1.0 2 calc R
H15 H 0.6189 0.2109 0.2495 0.0515 Uiso 1.0 2 calc R
H16 H 0.8064 0.1745 0.2265 0.0471 Uiso 1.0 2 calc R
H17 H 0.9630 0.2786 0.2473 0.0460 Uiso 1.0 2 calc R
H18 H 0.9325 0.4195 0.2915 0.0366 Uiso 1.0 2 calc R
H20 H 0.6419 0.7421 0.2032 0.0459 Uiso 1.0 2 calc R
H21 H 0.4452 0.7612 0.1822 0.0592 Uiso 1.0 2 calc R
H22 H 0.3222 0.6547 0.1111 0.0630 Uiso 1.0 2 calc R
H23 H 0.3979 0.5304 0.0599 0.0667 Uiso 1.0 2 calc R
H24 H 0.5939 0.5098 0.0805 0.0501 Uiso 1.0 2 calc R
H26 H 1.0273 0.6749 0.1859 0.0436 Uiso 1.0 2 calc R
H27 H 1.1420 0.7829 0.1504 0.0576 Uiso 1.0 2 calc R
H28 H 1.0591 0.8666 0.0804 0.0614 Uiso 1.0 2 calc R
H29 H 0.8653 0.8362 0.0386 0.0719 Uiso 1.0 2 calc R
H30 H 0.7485 0.7263 0.0720 0.0550 Uiso 1.0 2 calc R
H32 H 0.7689 0.4359 0.1760 0.0506 Uiso 1.0 2 calc R
H33 H 0.7923 0.3063 0.1058 0.0621 Uiso 1.0 2 calc R
H34 H 0.8579 0.3029 -0.0041 0.0455 Uiso 1.0 2 calc R
H35 H 0.8900 0.4292 -0.0444 0.0457 Uiso 1.0 2 calc R
H36 H 0.8645 0.5590 0.0250 0.0389 Uiso 1.0 2 calc R
H37 H 0.9458 0.7844 0.2911 0.0417 Uiso 1.0 2 calc R
H38 H 0.9156 0.9262 0.3229 0.0483 Uiso 1.0 2 calc R
H40 H 0.6219 0.8561 0.4078 0.0473 Uiso 1.0 2 calc R
H41 H 0.6572 0.7160 0.3711 0.0411 Uiso 1.0 2 calc R
H42A H 0.7389 1.0138 0.4404 0.0764 Uiso 1.0 2 calc R
H42B H 0.6653 1.0096 0.3689 0.0764 Uiso 1.0 2 calc R
H42C H 0.8032 1.0363 0.3756 0.0764 Uiso 1.0 2 calc R
H44 H 0.3745 0.0983 0.0077 0.0407 Uiso 1.0 2 calc R
H45 H 0.4410 0.2175 -0.0355 0.0544 Uiso 1.0 2 calc R
H46 H 0.4950 0.3462 0.0383 0.0653 Uiso 1.0 2 calc R
H47 H 0.4872 0.3561 0.1568 0.0612 Uiso 1.0 2 calc R
H48 H 0.4175 0.2378 0.2005 0.0427 Uiso 1.0 2 calc R
H50 H 0.3914 -0.1012 0.0748 0.0371 Uiso 1.0 2 calc R
H51 H 0.3143 -0.1925 -0.0256 0.0446 Uiso 1.0 2 calc R
H52 H 0.1550 -0.1573 -0.0889 0.0408 Uiso 1.0 2 calc R
H53 H 0.0694 -0.0309 -0.0511 0.0379 Uiso 1.0 2 calc R
H54 H 0.1417 0.0581 0.0511 0.0324 Uiso 1.0 2 calc R
H56 H 0.5794 0.0726 0.1101 0.0395 Uiso 1.0 2 calc R
H57 H 0.7435 0.0059 0.1394 0.0501 Uiso 1.0 2 calc R
H58 H 0.7302 -0.0878 0.2163 0.0496 Uiso 1.0 2 calc R
H59 H 0.5557 -0.1094 0.2680 0.0476 Uiso 1.0 2 calc R
H60 H 0.3916 -0.0421 0.2398 0.0378 Uiso 1.0 2 calc R
H62 H 0.2681 0.2411 0.4602 0.0471 Uiso 1.0 2 calc R
H63 H 0.4287 0.3288 0.5152 0.0567 Uiso 1.0 2 calc R
H64 H 0.6171 0.3043 0.4839 0.0513 Uiso 1.0 2 calc R
H65 H 0.6445 0.1920 0.3948 0.0543 Uiso 1.0 2 calc R
H66 H 0.4837 0.1079 0.3357 0.0458 Uiso 1.0 2 calc R
H68 H 0.1539 0.0695 0.4773 0.0559 Uiso 1.0 2 calc R
H69 H 0.0016 0.1193 0.5425 0.0644 Uiso 1.0 2 calc R
H70 H -0.1296 0.2041 0.5014 0.0556 Uiso 1.0 2 calc R
H71 H -0.1166 0.2330 0.3907 0.0491 Uiso 1.0 2 calc R
H72 H 0.0356 0.1836 0.3246 0.0383 Uiso 1.0 2 calc R
H74 H 0.3827 0.0248 0.4439 0.0462 Uiso 1.0 2 calc R
H75 H 0.4081 -0.1131 0.4619 0.0575 Uiso 1.0 2 calc R
H76 H 0.3057 -0.2298 0.3906 0.0601 Uiso 1.0 2 calc R
H77 H 0.1745 -0.2098 0.3023 0.0592 Uiso 1.0 2 calc R
H78 H 0.1509 -0.0724 0.2828 0.0453 Uiso 1.0 2 calc R
H79 H 0.0946 0.1791 0.1248 0.0397 Uiso 1.0 2 calc R
H80 H 0.0809 0.3060 0.0874 0.0476 Uiso 1.0 2 calc R
H82 H 0.2278 0.4281 0.2710 0.0512 Uiso 1.0 2 calc R
H83 H 0.2446 0.2978 0.3024 0.0413 Uiso 1.0 2 calc R
H84A H 0.0629 0.4734 0.1403 0.0747 Uiso 1.0 2 calc R
H84B H 0.1896 0.4661 0.1108 0.0747 Uiso 1.0 2 calc R
H84C H 0.1778 0.5121 0.1885 0.0747 Uiso 1.0 2 calc R

loop_
_atom_site_aniso_label
_atom_site_aniso_U_11
_atom_site_aniso_U_22
_atom_site_aniso_U_33
_atom_site_aniso_U_12
_atom_site_aniso_U_13
_atom_site_aniso_U_23
Br1 0.02222(13) 0.04433(16) 0.04428(15) 0.00453(11) -0.00209(10) 0.02034(12)
Br2 0.02606(14) 0.04299(16) 0.03452(13) -0.00225(11) -0.00318(10) 0.00318(11)
Cu1 0.02264(15) 0.02452(15) 0.02361(14) 0.00312(11) 0.00171(10) 0.00661(10)
Cu2 0.02295(15) 0.02824(16) 0.02299(14) 0.00597(12) 0.00107(11) 0.00530(11)
P1 0.0181(3) 0.0255(3) 0.0216(3) 0.0040(3) 0.0025(2) 0.0070(2)
P2 0.0251(3) 0.0226(3) 0.0214(3) 0.0017(3) 0.0005(2) 0.0062(2)
P3 0.0195(3) 0.0242(3) 0.0215(3) 0.0047(3) 0.0008(2) 0.0055(2)
P4 0.0245(4) 0.0280(4) 0.0214(3) 0.0042(3) 0.0008(3) 0.0046(3)
N1 0.0303(12) 0.0280(11) 0.0276(10) 0.0060(9) 0.0002(8) 0.0044(8)
N2 0.0276(12) 0.0282(11) 0.0293(10) 0.0079(9) 0.0013(8) 0.0051(8)
C1 0.0187(12) 0.0258(12) 0.0241(11) 0.0033(9) 0.0017(9) 0.0046(9)
C2 0.0236(13) 0.0421(15) 0.0288(12) 0.0054(11) 0.0026(10) 0.0126(11)
C3 0.0237(14) 0.0524(18) 0.0328(13) 0.0040(12) 0.0080(10) 0.0117(12)
C4 0.0187(13) 0.0488(17) 0.0411(14) 0.0082(12) 0.0039(10) 0.0057(12)
C5 0.0265(15) 0.0548(19) 0.0453(15) 0.0123(13) -0.0008(12) 0.0227(14)
C6 0.0277(14) 0.0441(16) 0.0354(13) 0.0077(12) 0.0044(11) 0.0188(12)
C7 0.0167(11) 0.0310(13) 0.0246(11) 0.0066(10) 0.0030(9) 0.0065(9)
C8 0.0234(12) 0.0301(13) 0.0273(11) 0.0081(10) 0.0057(9) 0.0079(9)
C9 0.0224(13) 0.0448(16) 0.0284(12) 0.0128(11) 0.0050(10) 0.0157(11)
C10 0.0208(13) 0.0584(18) 0.0241(12) 0.0040(12) -0.0001(9) 0.0094(11)
C11 0.0339(15) 0.0423(16) 0.0313(13) -0.0009(12) -0.0029(11) -0.0023(11)
C12 0.0308(14) 0.0288(13) 0.0320(13) 0.0022(11) -0.0011(10) 0.0062(10)
C13 0.0236(12) 0.0279(12) 0.0201(10) 0.0065(10) 0.0018(9) 0.0052(9)
C14 0.0277(14) 0.0328(14) 0.0395(14) 0.0042(11) 0.0011(11) 0.0026(11)
C15 0.0505(19) 0.0314(15) 0.0437(16) 0.0007(14) -0.0007(13) 0.0008(12)
C16 0.0530(19) 0.0318(15) 0.0327(13) 0.0130(13) 0.0023(12) 0.0016(11)
C17 0.0399(17) 0.0424(16) 0.0363(14) 0.0180(13) 0.0087(12) 0.0090(12)
C18 0.0266(14) 0.0369(15) 0.0307(12) 0.0088(11) 0.0055(10) 0.0096(10)
C19 0.0297(14) 0.0335(14) 0.0234(11) 0.0017(11) 0.0009(9) 0.0107(10)
C20 0.0361(16) 0.0378(16) 0.0417(15) 0.0068(13) -0.0040(12) 0.0100(12)
C21 0.0400(18) 0.054(2) 0.0571(19) 0.0192(16) -0.0003(14) 0.0144(15)
C22 0.0282(16) 0.080(3) 0.0512(18) 0.0097(16) -0.0003(13) 0.0163(17)
C23 0.0336(18) 0.076(3) 0.0495(18) -0.0049(17) -0.0082(14) -0.0015(16)
C24 0.0309(16) 0.0512(19) 0.0389(15) 0.0012(13) 0.0003(12) -0.0006(13)
C25 0.0366(15) 0.0218(12) 0.0255(11) 0.0011(10) 0.0059(10) 0.0058(9)
C26 0.0369(16) 0.0417(16) 0.0308(13) -0.0037(13) 0.0053(11) 0.0100(11)
C27 0.0483(19) 0.054(2) 0.0371(15) -0.0169(16) 0.0135(13) 0.0026(13)
C28 0.071(3) 0.0281(15) 0.0559(19) -0.0048(15) 0.0344(17) 0.0081(13)
C29 0.073(3) 0.048(2) 0.075(3) 0.0184(19) 0.027(2) 0.0417(18)
C30 0.0456(19) 0.0453(18) 0.0564(18) 0.0101(15) 0.0083(14) 0.0316(15)
C31 0.0303(14) 0.0263(13) 0.0226(11) 0.0002(10) -0.0019(9) 0.0056(9)
C32 0.073(3) 0.0296(15) 0.0248(12) 0.0035(14) 0.0061(13) 0.0060(10)
C33 0.096(3) 0.0269(15) 0.0331(14) 0.0030(16) 0.0015(15) 0.0084(11)
C34 0.0501(18) 0.0277(14) 0.0341(14) 0.0087(13) 0.0004(12) -0.0009(11)
C35 0.0436(17) 0.0399(16) 0.0306(13) 0.0044(13) 0.0090(11) 0.0042(11)
C36 0.0385(16) 0.0312(14) 0.0289(12) 0.0013(12) 0.0083(11) 0.0082(10)
C37 0.0347(15) 0.0337(15) 0.0343(13) 0.0017(12) 0.0023(11) 0.0030(11)
C38 0.0464(18) 0.0308(15) 0.0417(15) -0.0043(13) -0.0044(13) 0.0073(11)
C39 0.0532(19) 0.0298(15) 0.0334(14) 0.0115(13) -0.0105(12) 0.0011(11)
C40 0.0422(17) 0.0395(16) 0.0374(14) 0.0181(13) 0.0050(12) 0.0030(12)
C41 0.0338(15) 0.0333(14) 0.0371(14) 0.0086(12) 0.0061(11) 0.0071(11)
C42 0.095(4) 0.0310(17) 0.061(2) 0.0188(19) -0.011(2) -0.0023(15)
C43 0.0173(12) 0.0302(13) 0.0338(12) 0.0057(10) 0.0002(9) 0.0120(10)
C44 0.0294(14) 0.0426(16) 0.0339(13) 0.0064(12) 0.0018(11) 0.0168(11)
C45 0.0355(17) 0.059(2) 0.0517(17) 0.0060(15) 0.0040(13) 0.0347(15)
C46 0.0405(19) 0.049(2) 0.085(3) 0.0008(15) 0.0056(16) 0.0422(19)
C47 0.0420(19) 0.0350(17) 0.077(3) -0.0042(14) 0.0009(16) 0.0170(15)
C48 0.0290(15) 0.0322(15) 0.0452(15) -0.0008(11) -0.0007(11) 0.0084(11)
C49 0.0217(12) 0.0268(12) 0.0232(11) 0.0027(10) 0.0031(9) 0.0058(9)
C50 0.0268(14) 0.0288(13) 0.0359(13) 0.0053(11) -0.0001(10) 0.0026(10)
C51 0.0366(16) 0.0294(14) 0.0419(15) 0.0056(12) 0.0015(12) -0.0036(11)
C52 0.0323(15) 0.0363(15) 0.0289(12) -0.0021(12) 0.0018(10) -0.0039(10)
C53 0.0290(14) 0.0398(15) 0.0259(12) 0.0021(11) -0.0019(10) 0.0070(10)
C54 0.0248(13) 0.0281(13) 0.0277(12) 0.0051(10) 0.0005(9) 0.0036(9)
C55 0.0211(12) 0.0280(12) 0.0223(11) 0.0055(10) -0.0013(9) 0.0043(9)
C56 0.0245(13) 0.0415(16) 0.0369(13) 0.0061(11) 0.0023(10) 0.0167(11)
C57 0.0277(15) 0.0546(19) 0.0469(16) 0.0128(13) 0.0046(12) 0.0159(14)
C58 0.0337(16) 0.0486(18) 0.0450(16) 0.0176(14) -0.0027(12) 0.0134(13)
C59 0.0414(17) 0.0443(17) 0.0386(14) 0.0144(14) -0.0012(12) 0.0187(12)
C60 0.0330(15) 0.0343(14) 0.0298(12) 0.0084(11) 0.0021(10) 0.0109(10)
C61 0.0300(14) 0.0289(13) 0.0252(11) 0.0040(10) -0.0024(9) 0.0069(9)
C62 0.0366(16) 0.0351(16) 0.0424(15) 0.0014(12) 0.0058(12) -0.0023(12)
C63 0.050(2) 0.0420(18) 0.0421(16) -0.0067(15) 0.0029(14) -0.0068(13)
C64 0.0408(17) 0.0414(17) 0.0430(16) -0.0138(14) -0.0083(13) 0.0100(12)
C65 0.0291(16) 0.0504(19) 0.0547(18) -0.0035(14) 0.0012(13) 0.0091(14)
C66 0.0292(15) 0.0415(16) 0.0411(15) 0.0020(12) 0.0054(11) 0.0002(12)
C67 0.0255(13) 0.0339(14) 0.0263(12) 0.0029(11) 0.0016(9) 0.0033(10)
C68 0.0387(17) 0.075(3) 0.0312(14) 0.0139(16) 0.0053(12) 0.0191(14)
C69 0.0453(19) 0.090(3) 0.0288(14) 0.0117(18) 0.0101(13) 0.0161(15)
C70 0.0372(17) 0.058(2) 0.0419(16) 0.0053(15) 0.0146(13) -0.0003(14)
C71 0.0352(16) 0.0423(17) 0.0465(16) 0.0112(13) 0.0087(12) 0.0068(13)
C72 0.0307(14) 0.0336(14) 0.0331(13) 0.0056(11) 0.0061(10) 0.0082(10)
C73 0.0274(13) 0.0301(13) 0.0306(12) 0.0059(11) 0.0062(10) 0.0104(10)
C74 0.0408(17) 0.0391(16) 0.0376(14) 0.0061(13) -0.0022(12) 0.0130(12)
C75 0.052(2) 0.0492(19) 0.0508(17) 0.0173(16) 0.0044(14) 0.0244(15)
C76 0.058(3) 0.0336(17) 0.067(2) 0.0138(15) 0.0173(17) 0.0239(15)
C77 0.054(2) 0.0309(16) 0.062(2) 0.0014(14) 0.0058(16) 0.0077(14)
C78 0.0361(16) 0.0332(15) 0.0447(15) 0.0022(12) 0.0037(12) 0.0093(12)
C79 0.0367(15) 0.0323(14) 0.0299(12) 0.0132(12) -0.0008(11) 0.0014(10)
C80 0.0464(18) 0.0449(17) 0.0321(13) 0.0188(14) 0.0064(12) 0.0120(12)
C81 0.0491(18) 0.0344(15) 0.0421(15) 0.0124(13) 0.0154(13) 0.0126(12)
C82 0.055(2) 0.0297(15) 0.0427(16) 0.0032(14) 0.0071(13) 0.0031(12)
C83 0.0412(16) 0.0325(14) 0.0291(12) 0.0038(12) 0.0001(11) 0.0051(10)
C84 0.087(3) 0.043(2) 0.066(3) 0.0164(19) 0.019(2) 0.0248(17)

loop_
_atom_type_symbol
_atom_type_description
_atom_type_scat_dispersion_real
_atom_type_scat_dispersion_imag
_atom_type_scat_source
C C 0.0033 0.0016
;
International Tables for Crystallography
(1992, Vol. C, Tables 4.2.6.8 and 6.1.1.4)
;
H H 0.0000 0.0000
;
International Tables for Crystallography
(1992, Vol. C, Table 6.1.1.4)
;
Br Br -0.2901 2.4595
;
International Tables for Crystallography
(1992, Vol. C, Tables 4.2.6.8 and 6.1.1.4)
;
Cu Cu 0.3201 1.2651
;
International Tables for Crystallography
(1992, Vol. C, Tables 4.2.6.8 and 6.1.1.4)
;
N N 0.0061 0.0033
;
International Tables for Crystallography
(1992, Vol. C, Tables 4.2.6.8 and 6.1.1.4)
;
P P 0.1023 0.0942
;
International Tables for Crystallography
(1992, Vol. C, Tables 4.2.6.8 and 6.1.1.4)
;

loop_
_geom_angle_atom_site_label_1
_geom_angle_atom_site_label_2
_geom_angle_atom_site_label_3
_geom_angle
_geom_angle_publ_flag
Br1 Cu1 P1 105.77(2) yes
Br1 Cu1 P2 111.28(2) yes
Br1 Cu1 N1 100.03(6) yes
P1 Cu1 P2 122.37(3) yes
P1 Cu1 N1 113.04(7) yes
P2 Cu1 N1 102.21(6) yes
Br2 Cu2 P3 111.610(19) yes
Br2 Cu2 P4 104.29(3) yes
Br2 Cu2 N2 98.68(6) yes
P3 Cu2 P4 125.75(3) yes
P3 Cu2 N2 100.83(7) yes
P4 Cu2 N2 112.59(6) yes
Cu1 P1 C1 113.99(9) yes
Cu1 P1 C7 115.28(8) yes
Cu1 P1 C13 116.68(8) yes
C1 P1 C7 102.50(11) yes
C1 P1 C13 105.38(11) yes
C7 P1 C13 101.22(11) yes
Cu1 P2 C19 114.35(8) yes
Cu1 P2 C25 114.54(8) yes
Cu1 P2 C31 116.32(9) yes
C19 P2 C25 103.82(13) yes
C19 P2 C31 102.39(11) yes
C25 P2 C31 103.80(12) yes
Cu2 P3 C43 113.87(9) yes
Cu2 P3 C49 116.16(8) yes
Cu2 P3 C55 118.21(8) yes
C43 P3 C49 101.74(11) yes
C43 P3 C55 102.97(12) yes
C49 P3 C55 101.64(11) yes
Cu2 P4 C61 116.99(9) yes
Cu2 P4 C67 113.72(9) yes
Cu2 P4 C73 115.64(8) yes
C61 P4 C67 102.58(11) yes
C61 P4 C73 103.05(12) yes
C67 P4 C73 103.00(13) yes
Cu1 N1 C37 118.38(18) yes
Cu1 N1 C41 124.84(18) yes
C37 N1 C41 116.4(3) yes
Cu2 N2 C79 115.62(16) yes
Cu2 N2 C83 126.75(19) yes
C79 N2 C83 116.8(3) yes
P1 C1 C2 123.64(19) yes
P1 C1 C6 117.95(19) yes
C2 C1 C6 118.3(3) yes
C1 C2 C3 120.5(3) yes
C2 C3 C4 120.3(3) yes
C3 C4 C5 119.6(3) yes
C4 C5 C6 120.3(3) yes
C1 C6 C5 121.1(3) yes
P1 C7 C8 122.88(17) yes
P1 C7 C12 118.2(2) yes
C8 C7 C12 119.0(2) yes
C7 C8 C9 120.3(3) yes
C8 C9 C10 120.1(3) yes
C9 C10 C11 119.9(3) yes
C10 C11 C12 120.6(3) yes
C7 C12 C11 120.1(3) yes
P1 C13 C14 124.9(2) yes
P1 C13 C18 116.13(18) yes
C14 C13 C18 119.0(3) yes
C13 C14 C15 120.0(3) yes
C14 C15 C16 120.4(3) yes
C15 C16 C17 119.9(3) yes
C16 C17 C18 120.3(3) yes
C13 C18 C17 120.3(3) yes
P2 C19 C20 118.95(19) yes
P2 C19 C24 122.7(3) yes
C20 C19 C24 118.2(3) yes
C19 C20 C21 120.7(3) yes
C20 C21 C22 120.4(4) yes
C21 C22 C23 119.3(4) yes
C22 C23 C24 120.8(3) yes
C19 C24 C23 120.6(3) yes
P2 C25 C26 117.3(2) yes
P2 C25 C30 123.3(3) yes
C26 C25 C30 119.3(3) yes
C25 C26 C27 120.4(3) yes
C26 C27 C28 120.4(3) yes
C27 C28 C29 119.7(4) yes
C28 C29 C30 120.7(4) yes
C25 C30 C29 119.4(3) yes
P2 C31 C32 117.35(18) yes
P2 C31 C36 124.1(2) yes
C32 C31 C36 118.5(3) yes
C31 C32 C33 121.3(3) yes
C32 C33 C34 119.9(3) yes
C33 C34 C35 119.3(3) yes
C34 C35 C36 121.0(3) yes
C31 C36 C35 120.0(3) yes
N1 C37 C38 123.5(3) yes
C37 C38 C39 119.9(3) yes
C38 C39 C40 116.7(3) yes
C38 C39 C42 121.9(3) yes
C40 C39 C42 121.4(3) yes
C39 C40 C41 120.0(3) yes
N1 C41 C40 123.5(3) yes
P3 C43 C44 123.75(19) yes
P3 C43 C48 117.9(2) yes
C44 C43 C48 118.4(3) yes
C43 C44 C45 120.3(3) yes
C44 C45 C46 120.5(3) yes
C45 C46 C47 120.0(4) yes
C46 C47 C48 119.6(3) yes
C43 C48 C47 121.2(3) yes
P3 C49 C50 123.73(19) yes
P3 C49 C54 117.73(18) yes
C50 C49 C54 118.5(2) yes
C49 C50 C51 120.4(3) yes
C50 C51 C52 120.4(3) yes
C51 C52 C53 120.0(3) yes
C52 C53 C54 119.6(3) yes
C49 C54 C53 121.0(3) yes
P3 C55 C56 123.3(2) yes
P3 C55 C60 117.74(19) yes
C56 C55 C60 118.8(3) yes
C55 C56 C57 120.7(3) yes
C56 C57 C58 119.9(3) yes
C57 C58 C59 120.0(3) yes
C58 C59 C60 120.3(3) yes
C55 C60 C59 120.4(3) yes
P4 C61 C62 123.4(3) yes
P4 C61 C66 118.64(18) yes
C62 C61 C66 117.8(3) yes
C61 C62 C63 120.6(3) yes
C62 C63 C64 120.9(3) yes
C63 C64 C65 119.3(3) yes
C64 C65 C66 120.1(3) yes
C61 C66 C65 121.2(3) yes
P4 C67 C68 122.6(3) yes
P4 C67 C72 118.7(2) yes
C68 C67 C72 118.6(3) yes
C67 C68 C69 120.1(4) yes
C68 C69 C70 120.9(3) yes
C69 C70 C71 119.6(3) yes
C70 C71 C72 119.9(3) yes
C67 C72 C71 120.9(3) yes
P4 C73 C74 123.20(19) yes
P4 C73 C78 117.5(2) yes
C74 C73 C78 119.3(3) yes
C73 C74 C75 120.0(3) yes
C74 C75 C76 120.1(3) yes
C75 C76 C77 120.2(4) yes
C76 C77 C78 119.9(3) yes
C73 C78 C77 120.5(3) yes
N2 C79 C80 123.1(3) yes
C79 C80 C81 120.2(3) yes
C80 C81 C82 116.8(3) yes
C80 C81 C84 121.5(3) yes
C82 C81 C84 121.7(3) yes
C81 C82 C83 120.0(3) yes
N2 C83 C82 123.1(3) yes
C1 C2 H2 119.764 no
C3 C2 H2 119.748 no
C2 C3 H3 119.848 no
C4 C3 H3 119.842 no
C3 C4 H4 120.208 no
C5 C4 H4 120.217 no
C4 C5 H5 119.864 no
C6 C5 H5 119.868 no
C1 C6 H6 119.466 no
C5 C6 H6 119.464 no
C7 C8 H8 119.854 no
C9 C8 H8 119.856 no
C8 C9 H9 119.937 no
C10 C9 H9 119.939 no
C9 C10 H10 120.058 no
C11 C10 H10 120.053 no
C10 C11 H11 119.691 no
C12 C11 H11 119.690 no
C7 C12 H12 119.960 no
C11 C12 H12 119.967 no
C13 C14 H14 119.980 no
C15 C14 H14 119.984 no
C14 C15 H15 119.791 no
C16 C15 H15 119.794 no
C15 C16 H16 120.058 no
C17 C16 H16 120.062 no
C16 C17 H17 119.829 no
C18 C17 H17 119.825 no
C13 C18 H18 119.845 no
C17 C18 H18 119.849 no
C19 C20 H20 119.659 no
C21 C20 H20 119.664 no
C20 C21 H21 119.800 no
C22 C21 H21 119.801 no
C21 C22 H22 120.344 no
C23 C22 H22 120.339 no
C22 C23 H23 119.584 no
C24 C23 H23 119.576 no
C19 C24 H24 119.706 no
C23 C24 H24 119.717 no
C25 C26 H26 119.813 no
C27 C26 H26 119.815 no
C26 C27 H27 119.806 no
C28 C27 H27 119.797 no
C27 C28 H28 120.143 no
C29 C28 H28 120.140 no
C28 C29 H29 119.639 no
C30 C29 H29 119.632 no
C25 C30 H30 120.279 no
C29 C30 H30 120.298 no
C31 C32 H32 119.371 no
C33 C32 H32 119.349 no
C32 C33 H33 120.065 no
C34 C33 H33 120.060 no
C33 C34 H34 120.343 no
C35 C34 H34 120.355 no
C34 C35 H35 119.511 no
C36 C35 H35 119.501 no
C31 C36 H36 119.994 no
C35 C36 H36 119.981 no
N1 C37 H37 118.230 no
C38 C37 H37 118.228 no
C37 C38 H38 120.045 no
C39 C38 H38 120.050 no
C39 C40 H40 119.989 no
C41 C40 H40 119.986 no
N1 C41 H41 118.262 no
C40 C41 H41 118.282 no
C39 C42 H42A 109.459 no
C39 C42 H42B 109.476 no
C39 C42 H42C 109.469 no
H42A C42 H42B 109.469 no
H42A C42 H42C 109.475 no
H42B C42 H42C 109.480 no
C43 C44 H44 119.857 no
C45 C44 H44 119.867 no
C44 C45 H45 119.755 no
C46 C45 H45 119.750 no
C45 C46 H46 119.978 no
C47 C46 H46 119.972 no
C46 C47 H47 120.190 no
C48 C47 H47 120.213 no
C43 C48 H48 119.395 no
C47 C48 H48 119.394 no
C49 C50 H50 119.785 no
C51 C50 H50 119.803 no
C50 C51 H51 119.801 no
C52 C51 H51 119.796 no
C51 C52 H52 119.993 no
C53 C52 H52 119.997 no
C52 C53 H53 120.182 no
C54 C53 H53 120.182 no
C49 C54 H54 119.491 no
C53 C54 H54 119.505 no
C55 C56 H56 119.657 no
C57 C56 H56 119.661 no
C56 C57 H57 120.053 no
C58 C57 H57 120.052 no
C57 C58 H58 120.023 no
C59 C58 H58 120.011 no
C58 C59 H59 119.863 no
C60 C59 H59 119.862 no
C55 C60 H60 119.823 no
C59 C60 H60 119.819 no
C61 C62 H62 119.694 no
C63 C62 H62 119.693 no
C62 C63 H63 119.564 no
C64 C63 H63 119.553 no
C63 C64 H64 120.376 no
C65 C64 H64 120.365 no
C64 C65 H65 119.930 no
C66 C65 H65 119.936 no
C61 C66 H66 119.393 no
C65 C66 H66 119.390 no
C67 C68 H68 119.979 no
C69 C68 H68 119.966 no
C68 C69 H69 119.568 no
C70 C69 H69 119.550 no
C69 C70 H70 120.189 no
C71 C70 H70 120.175 no
C70 C71 H71 120.053 no
C72 C71 H71 120.060 no
C67 C72 H72 119.572 no
C71 C72 H72 119.568 no
C73 C74 H74 119.972 no
C75 C74 H74 119.978 no
C74 C75 H75 119.947 no
C76 C75 H75 119.952 no
C75 C76 H76 119.911 no
C77 C76 H76 119.930 no
C76 C77 H77 120.056 no
C78 C77 H77 120.061 no
C73 C78 H78 119.765 no
C77 C78 H78 119.748 no
N2 C79 H79 118.456 no
C80 C79 H79 118.456 no
C79 C80 H80 119.904 no
C81 C80 H80 119.908 no
C81 C82 H82 120.011 no
C83 C82 H82 119.998 no
N2 C83 H83 118.462 no
C82 C83 H83 118.451 no
C81 C84 H84A 109.468 no
C81 C84 H84B 109.468 no
C81 C84 H84C 109.476 no
H84A C84 H84B 109.464 no
H84A C84 H84C 109.479 no
H84B C84 H84C 109.472 no

loop_
_geom_bond_atom_site_label_1
_geom_bond_atom_site_label_2
_geom_bond_distance
_geom_bond_publ_flag
Br1 Cu1 2.4762(5) yes
Br2 Cu2 2.4604(4) yes
Cu1 P1 2.2671(8) yes
Cu1 P2 2.2923(7) yes
Cu1 N1 2.119(2) yes
Cu2 P3 2.2880(7) yes
Cu2 P4 2.2659(7) yes
Cu2 N2 2.113(3) yes
P1 C1 1.825(3) yes
P1 C7 1.830(3) yes
P1 C13 1.829(3) yes
P2 C19 1.832(3) yes
P2 C25 1.830(3) yes
P2 C31 1.822(3) yes
P3 C43 1.833(3) yes
P3 C49 1.828(2) yes
P3 C55 1.822(3) yes
P4 C61 1.829(3) yes
P4 C67 1.830(3) yes
P4 C73 1.839(3) yes
N1 C37 1.335(4) yes
N1 C41 1.337(4) yes
N2 C79 1.342(4) yes
N2 C83 1.333(3) yes
C1 C2 1.392(4) yes
C1 C6 1.392(4) yes
C2 C3 1.383(4) yes
C3 C4 1.391(5) yes
C4 C5 1.369(5) yes
C5 C6 1.382(4) yes
C7 C8 1.396(4) yes
C7 C12 1.387(4) yes
C8 C9 1.386(4) yes
C9 C10 1.376(4) yes
C10 C11 1.376(5) yes
C11 C12 1.385(4) yes
C13 C14 1.377(4) yes
C13 C18 1.398(4) yes
C14 C15 1.403(4) yes
C15 C16 1.369(5) yes
C16 C17 1.376(5) yes
C17 C18 1.385(4) yes
C19 C20 1.394(4) yes
C19 C24 1.388(4) yes
C20 C21 1.383(5) yes
C21 C22 1.381(5) yes
C22 C23 1.370(6) yes
C23 C24 1.384(5) yes
C25 C26 1.383(4) yes
C25 C30 1.386(5) yes
C26 C27 1.386(5) yes
C27 C28 1.369(5) yes
C28 C29 1.369(6) yes
C29 C30 1.399(6) yes
C31 C32 1.382(4) yes
C31 C36 1.390(4) yes
C32 C33 1.382(4) yes
C33 C34 1.379(4) yes
C34 C35 1.376(5) yes
C35 C36 1.382(4) yes
C37 C38 1.380(4) yes
C38 C39 1.384(5) yes
C39 C40 1.378(5) yes
C39 C42 1.510(5) yes
C40 C41 1.381(5) yes
C43 C44 1.400(4) yes
C43 C48 1.387(4) yes
C44 C45 1.387(5) yes
C45 C46 1.377(5) yes
C46 C47 1.382(6) yes
C47 C48 1.389(5) yes
C49 C50 1.386(4) yes
C49 C54 1.401(4) yes
C50 C51 1.389(4) yes
C51 C52 1.378(4) yes
C52 C53 1.385(4) yes
C53 C54 1.381(4) yes
C55 C56 1.391(4) yes
C55 C60 1.394(4) yes
C56 C57 1.388(5) yes
C57 C58 1.384(5) yes
C58 C59 1.380(5) yes
C59 C60 1.387(5) yes
C61 C62 1.392(4) yes
C61 C66 1.388(4) yes
C62 C63 1.385(5) yes
C63 C64 1.372(5) yes
C64 C65 1.379(5) yes
C65 C66 1.386(4) yes
C67 C68 1.396(4) yes
C67 C72 1.384(4) yes
C68 C69 1.389(5) yes
C69 C70 1.370(6) yes
C70 C71 1.383(5) yes
C71 C72 1.393(4) yes
C73 C74 1.392(4) yes
C73 C78 1.383(4) yes
C74 C75 1.395(5) yes
C75 C76 1.378(5) yes
C76 C77 1.381(5) yes
C77 C78 1.392(5) yes
C79 C80 1.379(5) yes
C80 C81 1.373(4) yes
C81 C82 1.386(5) yes
C81 C84 1.507(5) yes
C82 C83 1.382(5) yes
C2 H2 0.950 no
C3 H3 0.950 no
C4 H4 0.950 no
C5 H5 0.950 no
C6 H6 0.950 no
C8 H8 0.950 no
C9 H9 0.950 no
C10 H10 0.950 no
C11 H11 0.950 no
C12 H12 0.950 no
C14 H14 0.950 no
C15 H15 0.950 no
C16 H16 0.950 no
C17 H17 0.950 no
C18 H18 0.950 no
C20 H20 0.950 no
C21 H21 0.950 no
C22 H22 0.950 no
C23 H23 0.950 no
C24 H24 0.950 no
C26 H26 0.950 no
C27 H27 0.950 no
C28 H28 0.950 no
C29 H29 0.950 no
C30 H30 0.950 no
C32 H32 0.950 no
C33 H33 0.950 no
C34 H34 0.950 no
C35 H35 0.950 no
C36 H36 0.950 no
C37 H37 0.950 no
C38 H38 0.950 no
C40 H40 0.950 no
C41 H41 0.950 no
C42 H42A 0.980 no
C42 H42B 0.980 no
C42 H42C 0.980 no
C44 H44 0.950 no
C45 H45 0.950 no
C46 H46 0.950 no
C47 H47 0.950 no
C48 H48 0.950 no
C50 H50 0.950 no
C51 H51 0.950 no
C52 H52 0.950 no
C53 H53 0.950 no
C54 H54 0.950 no
C56 H56 0.950 no
C57 H57 0.950 no
C58 H58 0.950 no
C59 H59 0.950 no
C60 H60 0.950 no
C62 H62 0.950 no
C63 H63 0.950 no
C64 H64 0.950 no
C65 H65 0.950 no
C66 H66 0.950 no
C68 H68 0.950 no
C69 H69 0.950 no
C70 H70 0.950 no
C71 H71 0.950 no
C72 H72 0.950 no
C74 H74 0.950 no
C75 H75 0.950 no
C76 H76 0.950 no
C77 H77 0.950 no
C78 H78 0.950 no
C79 H79 0.950 no
C80 H80 0.950 no
C82 H82 0.950 no
C83 H83 0.950 no
C84 H84A 0.980 no
C84 H84B 0.980 no
C84 H84C 0.980 no

loop_
_geom_contact_atom_site_label_1
_geom_contact_atom_site_label_2
_geom_contact_distance
_geom_contact_publ_flag
_geom_contact_site_symmetry_2
Cu1 C6 3.548(3) no .
Cu2 C72 3.555(3) no .
N1 C39 2.809(4) no .
N2 C43 3.469(4) no .
N2 C48 3.200(4) no .
N2 C81 2.803(4) no .
C1 C4 2.791(4) no .
C1 C12 3.566(4) no .
C1 C14 3.165(4) no .
C2 C5 2.765(5) no .
C2 C7 3.146(4) no .
C2 C13 3.597(4) no .
C2 C14 3.516(4) no .
C3 C6 2.753(4) no .
C6 C41 3.594(4) no .
C7 C10 2.781(4) no .
C7 C18 3.405(4) no .
C8 C11 2.758(4) no .
C8 C13 3.033(4) no .
C8 C18 3.435(4) no .
C9 C12 2.767(5) no .
C13 C16 2.786(4) no .
C13 C32 3.525(4) no .
C14 C17 2.765(5) no .
C15 C18 2.758(4) no .
C18 C32 3.411(4) no .
C19 C22 2.793(5) no .
C19 C30 3.108(5) no .
C20 C23 2.751(5) no .
C20 C25 3.395(4) no .
C20 C30 3.342(5) no .
C21 C24 2.756(5) no .
C24 C31 3.049(4) no .
C24 C32 3.530(5) no .
C25 C28 2.779(5) no .
C25 C36 3.147(4) no .
C26 C29 2.750(6) no .
C26 C31 3.580(4) no .
C26 C37 3.579(4) no .
C27 C30 2.763(5) no .
C31 C34 2.786(4) no .
C32 C35 2.741(4) no .
C33 C36 2.763(5) no .
C37 C40 2.691(5) no .
C38 C41 2.692(5) no .
C43 C46 2.791(5) no .
C43 C54 3.333(4) no .
C43 C56 3.106(4) no .
C43 C79 3.448(4) no .
C44 C47 2.773(4) no .
C44 C49 3.058(4) no .
C44 C54 3.255(4) no .
C45 C48 2.758(5) no .
C48 C55 3.557(4) no .
C48 C79 3.423(4) no .
C48 C83 3.400(4) no .
C49 C52 2.788(4) no .
C49 C56 3.589(4) no .
C49 C60 3.596(4) no .
C50 C53 2.774(4) no .
C50 C55 3.035(3) no .
C50 C56 3.553(4) no .
C50 C60 3.562(4) no .
C51 C54 2.758(4) no .
C55 C58 2.787(4) no .
C56 C59 2.765(5) no .
C57 C60 2.771(5) no .
C61 C64 2.798(4) no .
C61 C68 3.460(5) no .
C61 C74 3.099(5) no .
C62 C65 2.757(5) no .
C62 C67 3.072(4) no .
C62 C68 3.394(5) no .
C63 C66 2.746(4) no .
C66 C73 3.370(4) no .
C66 C74 3.340(5) no .
C67 C70 2.792(4) no .
C67 C78 3.597(4) no .
C68 C71 2.768(5) no .
C68 C73 3.197(4) no .
C68 C74 3.597(5) no .
C69 C72 2.755(5) no .
C73 C76 2.783(5) no .
C74 C77 2.771(4) no .
C75 C78 2.767(5) no .
C79 C82 2.692(4) no .
C80 C83 2.696(4) no .
C3 C9 3.563(4) no 2_666
C3 C10 3.554(4) no 2_666
C4 C9 3.485(4) no 2_666
C4 C10 3.534(4) no 2_666
C8 C10 3.455(4) no 2_766
C9 C3 3.563(4) no 2_666
C9 C4 3.485(4) no 2_666
C9 C10 3.430(4) no 2_766
C9 C11 3.415(4) no 2_766
C10 C3 3.554(4) no 2_666
C10 C4 3.534(4) no 2_666
C10 C8 3.455(4) no 2_766
C10 C9 3.430(4) no 2_766
C11 C9 3.415(4) no 2_766
C15 C48 3.525(5) no .
C15 C65 3.506(5) no .
C17 C79 3.583(4) no 1_655
C21 C59 3.571(5) no 1_565
C33 C51 3.592(4) no 2_655
C34 C51 3.592(4) no 2_655
C35 C36 3.525(5) no 2_765
C36 C35 3.525(5) no 2_765
C38 C58 3.598(5) no 1_565
C39 C58 3.522(4) no 1_565
C39 C59 3.504(5) no 1_565
C42 C59 3.564(5) no 1_565
C42 C70 3.599(5) no 1_665
C45 C51 3.593(5) no 2_655
C48 C15 3.525(5) no .
C51 C33 3.592(4) no 2_655
C51 C34 3.592(4) no 2_655
C51 C45 3.593(5) no 2_655
C58 C38 3.598(5) no 1_545
C58 C39 3.522(4) no 1_545
C59 C21 3.571(5) no 1_545
C59 C39 3.504(5) no 1_545
C59 C42 3.564(5) no 1_545
C65 C15 3.506(5) no .
C70 C42 3.599(5) no 1_445
C79 C17 3.583(4) no 1_455
Br1 H18 3.1821 no .
Br1 H26 2.8410 no .
Br1 H37 3.1651 no .
Br2 H54 3.4337 no .
Br2 H72 3.1650 no .
Br2 H78 3.0515 no .
Br2 H79 3.1327 no .
Cu1 H6 3.0013 no .
Cu1 H12 3.2245 no .
Cu1 H18 3.3774 no .
Cu1 H26 3.2594 no .
Cu1 H32 3.1720 no .
Cu1 H37 2.9807 no .
Cu1 H41 3.1350 no .
Cu2 H48 3.2835 no .
Cu2 H54 3.5449 no .
Cu2 H60 3.2800 no .
Cu2 H72 2.9763 no .
Cu2 H78 3.1946 no .
Cu2 H79 2.9229 no .
Cu2 H83 3.1767 no .
P1 H2 2.9593 no .
P1 H6 2.8283 no .
P1 H8 2.9500 no .
P1 H12 2.8382 no .
P1 H14 2.9758 no .
P1 H18 2.7993 no .
P1 H32 3.2244 no .
P1 H41 3.4617 no .
P2 H6 3.3488 no .
P2 H20 2.8605 no .
P2 H24 2.9386 no .
P2 H26 2.8138 no .
P2 H30 2.9579 no .
P2 H32 2.7988 no .
P2 H36 2.9674 no .
P3 H44 2.9748 no .
P3 H48 2.8248 no .
P3 H50 2.9566 no .
P3 H54 2.8331 no .
P3 H56 2.9469 no .
P3 H60 2.8282 no .
P3 H79 3.4575 no .
P4 H60 3.4030 no .
P4 H62 2.9554 no .
P4 H66 2.8399 no .
P4 H68 2.9478 no .
P4 H72 2.8439 no .
P4 H74 2.9608 no .
P4 H78 2.8214 no .
P4 H83 3.4939 no .
N1 H6 3.5081 no .
N1 H12 3.0214 no .
N1 H20 3.0224 no .
N1 H38 3.2357 no .
N1 H40 3.2373 no .
N2 H48 2.8395 no .
N2 H72 2.8709 no .
N2 H80 3.2372 no .
N2 H82 3.2310 no .
C1 H3 3.2641 no .
C1 H5 3.2696 no .
C1 H12 3.5519 no .
C1 H14 2.7090 no .
C1 H41 3.1108 no .
C2 H4 3.2631 no .
C2 H6 3.2491 no .
C2 H14 2.8698 no .
C3 H5 3.2452 no .
C4 H2 3.2616 no .
C4 H6 3.2386 no .
C5 H3 3.2415 no .
C5 H41 3.4345 no .
C6 H2 3.2510 no .
C6 H4 3.2452 no .
C6 H14 3.5099 no .
C6 H41 2.8229 no .
C7 H2 2.7837 no .
C7 H9 3.2699 no .
C7 H11 3.2572 no .
C7 H18 3.3063 no .
C8 H2 2.9198 no .
C8 H10 3.2521 no .
C8 H12 3.2589 no .
C8 H18 3.5120 no .
C9 H11 3.2381 no .
C10 H8 3.2493 no .
C10 H12 3.2533 no .
C11 H9 3.2395 no .
C12 H2 3.5723 no .
C12 H8 3.2572 no .
C12 H10 3.2553 no .
C12 H41 3.5882 no .
C13 H2 3.4923 no .
C13 H8 2.5694 no .
C13 H15 3.2626 no .
C13 H17 3.2704 no .
C13 H32 2.6189 no .
C14 H2 3.4112 no .
C14 H8 3.0103 no .
C14 H16 3.2651 no .
C14 H18 3.2498 no .
C14 H32 3.1628 no .
C15 H17 3.2325 no .
C15 H33 3.5615 no .
C16 H14 3.2596 no .
C16 H18 3.2500 no .
C16 H33 3.1987 no .
C17 H15 3.2332 no .
C17 H32 3.3484 no .
C17 H33 3.1819 no .
C18 H8 2.9708 no .
C18 H14 3.2536 no .
C18 H16 3.2527 no .
C18 H32 2.7189 no .
C18 H33 3.5425 no .
C19 H6 2.7666 no .
C19 H21 3.2683 no .
C19 H23 3.2614 no .
C19 H30 2.6573 no .
C20 H6 2.8325 no .
C20 H22 3.2568 no .
C20 H24 3.2494 no .
C20 H30 2.8434 no .
C21 H5 3.2809 no .
C21 H6 3.3405 no .
C21 H23 3.2322 no .
C22 H5 3.3655 no .
C22 H20 3.2523 no .
C22 H24 3.2477 no .
C23 H21 3.2321 no .
C24 H6 3.2187 no .
C24 H20 3.2483 no .
C24 H22 3.2536 no .
C24 H30 3.4167 no .
C25 H20 3.1776 no .
C25 H27 3.2583 no .
C25 H29 3.2602 no .
C25 H36 2.7225 no .
C25 H37 3.2354 no .
C26 H28 3.2497 no .
C26 H30 3.2507 no .
C26 H36 3.3806 no .
C26 H37 2.8337 no .
C27 H29 3.2244 no .
C27 H37 3.4072 no .
C28 H26 3.2453 no .
C28 H30 3.2604 no .
C29 H27 3.2252 no .
C30 H20 3.1916 no .
C30 H26 3.2482 no .
C30 H28 3.2636 no .
C30 H36 2.9927 no .
C31 H24 2.5652 no .
C31 H26 3.5211 no .
C31 H33 3.2624 no .
C31 H35 3.2561 no .
C32 H18 3.5421 no .
C32 H24 2.8840 no .
C32 H34 3.2499 no .
C32 H36 3.2433 no .
C33 H35 3.2346 no .
C34 H32 3.2435 no .
C34 H36 3.2545 no .
C35 H33 3.2373 no .
C36 H24 3.0811 no .
C36 H32 3.2410 no .
C36 H34 3.2578 no .
C37 H20 3.3608 no .
C37 H26 3.5392 no .
C37 H41 3.1296 no .
C38 H40 3.2193 no .
C38 H42A 3.1483 no .
C38 H42B 3.1492 no .
C38 H42C 2.5804 no .
C39 H37 3.2395 no .
C39 H41 3.2365 no .
C40 H38 3.2189 no .
C40 H42A 2.7717 no .
C40 H42B 2.7699 no .
C40 H42C 3.3072 no .
C41 H6 3.3445 no .
C41 H12 3.0476 no .
C41 H20 3.1494 no .
C41 H37 3.1297 no .
C42 H38 2.6972 no .
C42 H40 2.6808 no .
C43 H45 3.2724 no .
C43 H47 3.2741 no .
C43 H54 3.1819 no .
C43 H56 2.6532 no .
C43 H79 3.4418 no .
C44 H46 3.2557 no .
C44 H48 3.2533 no .
C44 H54 3.2214 no .
C44 H56 2.9561 no .
C45 H47 3.2479 no .
C46 H44 3.2536 no .
C46 H48 3.2497 no .
C47 H45 3.2462 no .
C48 H44 3.2542 no .
C48 H46 3.2542 no .
C48 H56 3.2650 no .
C49 H44 2.5929 no .
C49 H51 3.2627 no .
C49 H53 3.2776 no .
C50 H44 3.2438 no .
C50 H52 3.2579 no .
C50 H54 3.2526 no .
C51 H53 3.2516 no .
C52 H50 3.2552 no .
C52 H54 3.2471 no .
C53 H44 3.4126 no .
C53 H51 3.2503 no .
C54 H44 2.7196 no .
C54 H50 3.2568 no .
C54 H52 3.2496 no .
C54 H79 3.2301 no .
C55 H48 3.5053 no .
C55 H50 2.5613 no .
C55 H57 3.2705 no .
C55 H59 3.2688 no .
C55 H66 3.2808 no .
C56 H50 2.9894 no .
C56 H58 3.2576 no .
C56 H60 3.2569 no .
C57 H59 3.2505 no .
C58 H56 3.2547 no .
C58 H60 3.2549 no .
C59 H50 3.5803 no .
C59 H57 3.2512 no .
C59 H66 3.4004 no .
C60 H50 2.9200 no .
C60 H56 3.2564 no .
C60 H58 3.2571 no .
C60 H66 2.9049 no .
C61 H63 3.2657 no .
C61 H65 3.2700 no .
C61 H68 3.3858 no .
C61 H74 2.6417 no .
C61 H83 3.3390 no .
C62 H64 3.2563 no .
C62 H66 3.2420 no .
C62 H68 3.4284 no .
C62 H74 3.3625 no .
C62 H83 3.4013 no .
C63 H65 3.2334 no .
C64 H62 3.2503 no .
C64 H66 3.2491 no .
C65 H63 3.2321 no .
C66 H62 3.2434 no .
C66 H64 3.2562 no .
C66 H74 2.8379 no .
C67 H62 2.5973 no .
C67 H69 3.2683 no .
C67 H71 3.2701 no .
C67 H78 3.5806 no .
C68 H62 2.8157 no .
C68 H70 3.2576 no .
C68 H72 3.2509 no .
C68 H74 3.5762 no .
C69 H62 3.5117 no .
C69 H71 3.2382 no .
C70 H68 3.2538 no .
C70 H72 3.2573 no .
C71 H69 3.2371 no .
C72 H62 3.1976 no .
C72 H68 3.2515 no .
C72 H70 3.2621 no .
C72 H83 3.5413 no .
C73 H60 2.8845 no .
C73 H66 3.1710 no .
C73 H68 2.8177 no .
C73 H75 3.2704 no .
C73 H77 3.2654 no .
C74 H60 3.5144 no .
C74 H66 3.2461 no .
C74 H68 2.8959 no .
C74 H76 3.2601 no .
C74 H78 3.2537 no .
C75 H77 3.2485 no .
C76 H74 3.2580 no .
C76 H78 3.2561 no .
C77 H60 3.4719 no .
C77 H75 3.2483 no .
C78 H60 2.8466 no .
C78 H74 3.2537 no .
C78 H76 3.2589 no .
C79 H48 3.4288 no .
C79 H54 3.1552 no .
C79 H83 3.1384 no .
C80 H82 3.2167 no .
C80 H84A 2.7696 no .
C80 H84B 2.7626 no .
C80 H84C 3.3010 no .
C81 H79 3.2327 no .
C81 H83 3.2447 no .
C82 H48 3.4903 no .
C82 H80 3.2181 no .
C82 H84A 3.1465 no .
C82 H84B 3.1443 no .
C82 H84C 2.5738 no .
C83 H48 2.8565 no .
C83 H72 3.1339 no .
C83 H79 3.1367 no .
C84 H80 2.6745 no .
C84 H82 2.6917 no .
H2 H3 2.3267 no .
H2 H8 2.9367 no .
H2 H14 2.8847 no .
H3 H4 2.3420 no .
H4 H5 2.3203 no .
H5 H6 2.3228 no .
H5 H21 3.4393 no .
H5 H22 3.5702 no .
H6 H20 3.1096 no .
H6 H41 2.7733 no .
H8 H9 2.3336 no .
H8 H14 3.3328 no .
H8 H18 3.2759 no .
H9 H10 2.3259 no .
H10 H11 2.3225 no .
H11 H12 2.3302 no .
H12 H41 2.8269 no .
H14 H15 2.3499 no .
H15 H16 2.3173 no .
H16 H17 2.3242 no .
H16 H33 3.4802 no .
H17 H18 2.3304 no .
H17 H33 3.4523 no .
H18 H32 2.9469 no .
H20 H21 2.3254 no .
H20 H30 2.9118 no .
H20 H41 3.4300 no .
H21 H22 2.3327 no .
H22 H23 2.3193 no .
H23 H24 2.3240 no .
H24 H32 3.1305 no .
H24 H36 3.4325 no .
H26 H27 2.3310 no .
H26 H37 2.7257 no .
H27 H28 2.3188 no .
H28 H29 2.3159 no .
H29 H30 2.3475 no .
H30 H36 3.0980 no .
H32 H33 2.3237 no .
H33 H34 2.3349 no .
H34 H35 2.3242 no .
H35 H36 2.3249 no .
H37 H38 2.3051 no .
H38 H42A 3.3543 no .
H38 H42B 3.3593 no .
H38 H42C 2.3849 no .
H40 H41 2.3062 no .
H40 H42A 2.7245 no .
H40 H42B 2.7335 no .
H44 H45 2.3312 no .
H44 H54 2.9116 no .
H44 H56 3.1247 no .
H45 H46 2.3230 no .
H46 H47 2.3342 no .
H47 H48 2.3338 no .
H48 H83 2.9898 no .
H50 H51 2.3330 no .
H50 H56 3.3380 no .
H50 H60 3.2365 no .
H51 H52 2.3251 no .
H52 H53 2.3380 no .
H53 H54 2.3265 no .
H54 H79 2.3229 no .
H56 H57 2.3340 no .
H57 H58 2.3351 no .
H58 H59 2.3286 no .
H59 H60 2.3324 no .
H60 H66 2.8729 no .
H60 H78 2.9658 no .
H62 H63 2.3240 no .
H62 H68 3.0448 no .
H62 H83 3.4198 no .
H63 H64 2.3214 no .
H64 H65 2.3337 no .
H65 H66 2.3265 no .
H66 H74 2.9682 no .
H68 H69 2.3328 no .
H68 H74 2.8528 no .
H69 H70 2.3168 no .
H70 H71 2.3366 no .
H71 H72 2.3376 no .
H72 H83 3.0083 no .
H74 H75 2.3436 no .
H75 H76 2.3258 no .
H76 H77 2.3311 no .
H77 H78 2.3398 no .
H79 H80 2.3055 no .
H80 H84A 2.7266 no .
H80 H84B 2.7203 no .
H82 H83 2.3093 no .
H82 H84A 3.3467 no .
H82 H84B 3.3567 no .
H82 H84C 2.3764 no .
Br1 H4 3.0200 no 1_655
Br1 H9 3.1535 no 2_766
Br1 H10 3.1333 no 2_766
Br1 H77 3.1808 no 1_665
Br1 H84C 3.1610 no 1_655
Br2 H16 3.4086 no 1_455
Br2 H28 3.2792 no 1_445
Br2 H38 3.4164 no 1_445
Br2 H53 3.0041 no 2_555
Br2 H57 3.1817 no 1_455
N2 H17 2.6738 no 1_455
C1 H63 3.3386 no 2_666
C2 H3 3.3473 no 2_666
C2 H63 3.0663 no 2_666
C3 H2 3.2850 no 2_666
C3 H63 3.1981 no 2_666
C3 H64 3.4474 no 2_666
C3 H82 3.2906 no .
C4 H9 3.3727 no 2_666
C4 H10 3.4380 no 2_666
C4 H63 3.5686 no 2_666
C4 H64 3.4627 no 2_666
C4 H76 3.5170 no 1_565
C4 H82 2.7024 no .
C5 H76 3.5114 no 1_565
C5 H82 3.0746 no .
C5 H84C 3.4900 no .
C7 H3 3.4257 no 2_666
C7 H10 3.4723 no 2_766
C8 H3 3.2023 no 2_666
C8 H10 3.4010 no 2_766
C8 H64 3.2186 no .
C8 H71 3.5375 no 1_655
C9 H3 2.9748 no 2_666
C9 H4 2.8142 no 2_666
C9 H64 3.4482 no .
C10 H3 2.9407 no 2_666
C10 H4 2.9120 no 2_666
C10 H18 3.4326 no 2_766
C11 H3 3.1636 no 2_666
C11 H9 3.3427 no 2_766
C11 H62 3.0954 no 2_666
C12 H3 3.4168 no 2_666
C12 H9 3.4152 no 2_766
C12 H62 3.1052 no 2_666
C12 H63 3.3406 no 2_666
C14 H47 3.2548 no .
C14 H48 3.3522 no .
C14 H65 3.4604 no .
C15 H48 3.1735 no .
C15 H65 3.0826 no .
C15 H71 3.4709 no 1_655
C16 H52 3.2053 no 2_655
C16 H71 3.0185 no 1_655
C16 H72 3.3361 no 1_655
C17 H71 2.9877 no 1_655
C17 H72 2.9873 no 1_655
C18 H10 3.2622 no 2_766
C18 H71 3.4249 no 1_655
C20 H45 3.2902 no 2_665
C20 H58 3.5986 no 1_565
C20 H59 3.3672 no 1_565
C21 H45 3.1116 no 2_665
C21 H59 3.2959 no 1_565
C22 H45 3.4300 no 2_665
C22 H46 3.4148 no 2_665
C23 H24 3.3818 no 2_665
C23 H46 3.1224 no 2_665
C23 H84B 3.3986 no .
C24 H23 3.3315 no 2_665
C24 H46 3.4668 no .
C24 H46 3.4362 no 2_665
C26 H34 3.5275 no 2_765
C26 H35 3.2416 no 2_765
C26 H77 3.4665 no 1_665
C27 H34 2.8917 no 2_765
C27 H35 3.5017 no 2_765
C27 H77 3.4470 no 1_665
C27 H78 3.5279 no 1_665
C28 H34 2.9480 no 2_765
C29 H34 3.5662 no 2_765
C29 H54 3.5777 no 2_665
C29 H80 3.3055 no 2_665
C30 H45 3.3798 no 2_665
C31 H84A 3.0090 no 1_655
C32 H84A 3.0915 no 1_655
C33 H51 2.9379 no 2_655
C33 H52 3.2746 no 2_655
C33 H80 3.2962 no 1_655
C33 H84A 3.3443 no 1_655
C34 H22 3.1934 no 2_665
C34 H51 3.0877 no 2_655
C34 H80 3.1313 no 1_655
C34 H84A 3.4872 no 1_655
C35 H22 3.0624 no 2_665
C35 H23 3.3395 no 2_665
C35 H35 3.4290 no 2_765
C35 H36 3.1628 no 2_765
C35 H84A 3.4138 no 1_655
C35 H84A 3.5399 no 2_665
C35 H84B 3.0679 no 2_665
C36 H23 3.3539 no 2_665
C36 H35 3.0661 no 2_765
C36 H84A 3.1843 no 1_655
C36 H84B 3.1490 no 2_665
C37 H58 3.3738 no 1_565
C37 H69 3.1010 no 2_666
C37 H77 3.4349 no 1_665
C38 H58 2.8268 no 1_565
C38 H69 2.8583 no 2_666
C38 H78 3.5843 no 1_665
C39 H58 3.0415 no 1_565
C39 H59 2.9938 no 1_565
C39 H68 3.0966 no 2_666
C39 H69 3.2376 no 2_666
C40 H59 2.9260 no 1_565
C40 H68 3.2506 no 2_666
C41 H59 3.5605 no 1_565
C41 H62 3.5401 no 2_666
C41 H63 3.4548 no 2_666
C42 H58 3.4717 no 1_565
C42 H59 3.2869 no 1_565
C42 H65 3.3397 no 1_565
C42 H68 3.2470 no 2_666
C44 H29 3.3330 no 2_665
C44 H50 3.4361 no 2_655
C44 H51 3.3689 no 2_655
C45 H29 3.5569 no 2_665
C45 H30 2.8998 no 2_665
C45 H50 3.2183 no 2_655
C45 H51 2.9403 no 2_655
C46 H24 3.5311 no .
C46 H30 3.4144 no 2_665
C46 H51 3.1368 no 2_655
C47 H14 3.5109 no .
C47 H15 3.5569 no .
C48 H14 3.4978 no .
C48 H15 2.9735 no .
C49 H28 3.0790 no 1_445
C50 H28 3.2124 no 1_445
C50 H45 3.5153 no 2_655
C50 H56 3.4430 no 2_655
C51 H28 3.1826 no 1_445
C51 H33 2.9965 no 2_655
C51 H34 3.0084 no 2_655
C51 H56 2.9310 no 2_655
C52 H16 3.5020 no 2_655
C52 H28 3.0233 no 1_445
C52 H33 3.0325 no 2_655
C52 H34 3.2920 no 2_655
C52 H56 3.1305 no 2_655
C52 H57 2.9160 no 2_655
C52 H79 3.4687 no 2_555
C53 H28 2.8677 no 1_445
C53 H29 3.4181 no 2_665
C53 H53 3.0618 no 2_555
C53 H54 3.1652 no 2_555
C53 H57 2.8685 no 2_655
C53 H79 3.5270 no 2_555
C54 H28 2.8694 no 1_445
C54 H29 3.1799 no 2_665
C54 H53 2.9198 no 2_555
C54 H57 3.5906 no 2_655
C55 H15 3.4273 no .
C56 H15 3.1893 no .
C56 H16 3.4832 no .
C56 H44 3.4425 no 2_655
C57 H16 3.1818 no .
C57 H44 3.3754 no 2_655
C58 H20 3.1716 no 1_545
C58 H42B 3.2268 no 1_545
C59 H20 3.1498 no 1_545
C59 H21 2.8756 no 1_545
C59 H42B 2.8842 no 1_545
C60 H21 3.2477 no 1_545
C62 H11 3.3993 no 2_666
C62 H12 3.4347 no 2_666
C62 H40 3.4550 no 2_666
C62 H41 3.5694 no 2_666
C63 H2 3.4652 no .
C63 H40 3.5040 no 2_666
C63 H41 3.2263 no 2_666
C64 H2 3.2776 no .
C64 H8 3.4215 no .
C64 H75 3.2143 no 2_656
C64 H76 3.4798 no 2_656
C65 H14 3.5488 no .
C65 H15 3.2479 no .
C65 H42B 3.3450 no 1_545
C65 H75 3.1916 no 2_656
C66 H15 3.2917 no .
C66 H42B 3.2935 no 1_545
C67 H11 3.4845 no 2_666
C68 H42A 3.5212 no 2_666
C69 H42A 3.5417 no 1_445
C69 H42C 3.3749 no 1_445
C70 H11 3.3673 no 2_666
C70 H42A 3.3024 no 1_445
C70 H42C 2.9907 no 1_445
C70 H65 3.5873 no 1_455
C71 H8 3.5344 no 1_455
C71 H11 2.8400 no 2_666
C71 H42C 2.9087 no 1_445
C71 H65 3.3688 no 1_455
C72 H11 2.9089 no 2_666
C72 H17 3.3122 no 1_455
C72 H42C 3.2817 no 1_445
C74 H42A 3.0392 no 2_666
C75 H40 3.1896 no 1_545
C75 H42A 3.0820 no 2_666
C75 H70 3.4632 no 2_556
C76 H70 3.1265 no 2_556
C77 H27 3.5678 no 1_445
C77 H37 3.1866 no 1_445
C78 H37 3.4836 no 1_445
C78 H38 3.3077 no 1_445
C79 H17 2.7271 no 1_455
C79 H52 3.4274 no 2_555
C80 H17 3.0156 no 1_455
C81 H17 3.2020 no 1_455
C81 H18 3.5327 no 1_455
C82 H4 3.5772 no .
C82 H10 3.4895 no 2_666
C82 H17 3.0813 no 1_455
C82 H18 3.3791 no 1_455
C83 H17 2.8223 no 1_455
C84 H35 2.9772 no 2_665
C84 H36 3.4466 no 2_665
H2 C3 3.2850 no 2_666
H2 C63 3.4652 no .
H2 C64 3.2776 no .
H2 H2 3.4078 no 2_666
H2 H3 2.6767 no 2_666
H2 H63 3.3522 no .
H2 H63 3.3450 no 2_666
H2 H64 3.0339 no .
H3 C2 3.3473 no 2_666
H3 C7 3.4257 no 2_666
H3 C8 3.2023 no 2_666
H3 C9 2.9748 no 2_666
H3 C10 2.9407 no 2_666
H3 C11 3.1636 no 2_666
H3 C12 3.4168 no 2_666
H3 H2 2.6767 no 2_666
H3 H9 3.3992 no 2_666
H3 H10 3.3293 no 2_666
H3 H63 3.2811 no .
H3 H63 3.5534 no 2_666
H3 H64 3.3999 no 2_666
H3 H82 3.5690 no .
H4 Br1 3.0200 no 1_455
H4 C9 2.8142 no 2_666
H4 C10 2.9120 no 2_666
H4 C82 3.5772 no .
H4 H9 2.5765 no 2_666
H4 H10 2.7359 no 2_666
H4 H64 3.4063 no 2_666
H4 H76 3.2289 no 1_565
H4 H82 2.6339 no .
H4 H84C 3.5851 no .
H5 H76 3.2313 no 1_565
H5 H82 3.2363 no .
H5 H84C 2.9698 no .
H8 C64 3.4215 no .
H8 C71 3.5344 no 1_655
H8 H64 2.7623 no .
H8 H65 3.4036 no .
H8 H71 2.7620 no 1_655
H9 Br1 3.1535 no 2_766
H9 C4 3.3727 no 2_666
H9 C11 3.3427 no 2_766
H9 C12 3.4152 no 2_766
H9 H3 3.3992 no 2_666
H9 H4 2.5765 no 2_666
H9 H11 3.5338 no 2_766
H9 H64 3.2147 no .
H9 H70 3.1075 no 1_655
H10 Br1 3.1333 no 2_766
H10 C4 3.4380 no 2_666
H10 C7 3.4723 no 2_766
H10 C8 3.4010 no 2_766
H10 C18 3.2622 no 2_766
H10 C82 3.4895 no 2_666
H10 H3 3.3293 no 2_666
H10 H4 2.7359 no 2_666
H10 H18 2.5537 no 2_766
H10 H82 2.9889 no 2_666
H11 C62 3.3993 no 2_666
H11 C67 3.4845 no 2_666
H11 C70 3.3673 no 2_666
H11 C71 2.8400 no 2_666
H11 C72 2.9089 no 2_666
H11 H9 3.5338 no 2_766
H11 H62 2.6406 no 2_666
H11 H71 3.0145 no 2_666
H11 H72 3.1231 no 2_666
H11 H83 3.1992 no 2_666
H12 C62 3.4347 no 2_666
H12 H62 2.6818 no 2_666
H12 H63 3.1042 no 2_666
H14 C47 3.5109 no .
H14 C48 3.4978 no .
H14 C65 3.5488 no .
H14 H47 2.9510 no .
H14 H48 2.9206 no .
H14 H65 3.5802 no .
H15 C47 3.5569 no .
H15 C48 2.9735 no .
H15 C55 3.4273 no .
H15 C56 3.1893 no .
H15 C65 3.2479 no .
H15 C66 3.2917 no .
H15 H47 3.5926 no .
H15 H48 2.5564 no .
H15 H56 3.1998 no .
H15 H65 2.9551 no .
H15 H66 3.0005 no .
H16 Br2 3.4086 no 1_655
H16 C52 3.5020 no 2_655
H16 C56 3.4832 no .
H16 C57 3.1818 no .
H16 H52 2.7563 no 2_655
H16 H56 3.4823 no .
H16 H57 2.9484 no .
H16 H71 3.2731 no 1_655
H16 H72 3.1651 no 1_655
H17 N2 2.6738 no 1_655
H17 C72 3.3122 no 1_655
H17 C79 2.7271 no 1_655
H17 C80 3.0156 no 1_655
H17 C81 3.2020 no 1_655
H17 C82 3.0813 no 1_655
H17 C83 2.8223 no 1_655
H17 H52 3.5209 no 2_655
H17 H71 3.2254 no 1_655
H17 H72 2.5070 no 1_655
H17 H79 3.1730 no 1_655
H17 H80 3.5999 no 1_655
H17 H83 3.3289 no 1_655
H18 C10 3.4326 no 2_766
H18 C81 3.5327 no 1_655
H18 C82 3.3791 no 1_655
H18 H10 2.5537 no 2_766
H18 H82 3.4299 no 1_655
H20 C58 3.1716 no 1_565
H20 C59 3.1498 no 1_565
H20 H45 3.5964 no 2_665
H20 H58 2.8010 no 1_565
H20 H59 2.7713 no 1_565
H21 C59 2.8756 no 1_565
H21 C60 3.2477 no 1_565
H21 H27 3.5574 no 1_455
H21 H45 3.3157 no 2_665
H21 H50 3.4060 no 1_565
H21 H59 2.6252 no 1_565
H21 H60 3.2711 no 1_565
H22 C34 3.1934 no 2_665
H22 C35 3.0624 no 2_665
H22 H27 3.0552 no 1_455
H22 H34 3.0851 no 2_665
H22 H35 2.8290 no 2_665
H22 H84B 3.2833 no .
H22 H84C 3.3673 no .
H23 C24 3.3315 no 2_665
H23 C35 3.3395 no 2_665
H23 C36 3.3539 no 2_665
H23 H23 3.4886 no 2_665
H23 H24 2.7479 no 2_665
H23 H35 3.4218 no 2_665
H23 H36 3.4464 no 2_665
H23 H46 3.2018 no .
H23 H46 3.2450 no 2_665
H23 H84B 2.8394 no .
H24 C23 3.3818 no 2_665
H24 C46 3.5311 no .
H24 H23 2.7479 no 2_665
H24 H46 2.7434 no .
H24 H47 3.3168 no .
H26 H35 3.2199 no 2_765
H26 H77 3.0258 no 1_665
H26 H84A 3.2573 no 1_655
H26 H84C 3.2453 no 1_655
H27 C77 3.5678 no 1_665
H27 H21 3.5574 no 1_655
H27 H22 3.0552 no 1_655
H27 H34 2.9758 no 2_765
H27 H77 2.9958 no 1_665
H27 H78 3.1618 no 1_665
H28 Br2 3.2792 no 1_665
H28 C49 3.0790 no 1_665
H28 C50 3.2124 no 1_665
H28 C51 3.1826 no 1_665
H28 C52 3.0233 no 1_665
H28 C53 2.8677 no 1_665
H28 C54 2.8694 no 1_665
H28 H34 3.1030 no 2_765
H28 H52 3.5519 no 1_665
H28 H53 3.3330 no 1_665
H28 H53 3.2434 no 2_665
H28 H54 3.3115 no 1_665
H29 C44 3.3330 no 2_665
H29 C45 3.5569 no 2_665
H29 C53 3.4181 no 2_665
H29 C54 3.1799 no 2_665
H29 H44 3.1680 no 2_665
H29 H45 3.5496 no 2_665
H29 H53 3.1201 no 2_665
H29 H54 2.6767 no 2_665
H29 H57 3.4981 no 1_565
H29 H79 3.2642 no 2_665
H29 H80 3.1808 no 2_665
H30 C45 2.8998 no 2_665
H30 C46 3.4144 no 2_665
H30 H45 2.5360 no 2_665
H30 H46 3.4456 no 2_665
H32 H47 3.3615 no .
H32 H84A 3.5142 no 1_655
H33 C51 2.9965 no 2_655
H33 C52 3.0325 no 2_655
H33 H51 2.3978 no 2_655
H33 H52 2.4785 no 2_655
H33 H80 3.3498 no 1_655
H34 C26 3.5275 no 2_765
H34 C27 2.8917 no 2_765
H34 C28 2.9480 no 2_765
H34 C29 3.5662 no 2_765
H34 C51 3.0084 no 2_655
H34 C52 3.2920 no 2_655
H34 H22 3.0851 no 2_665
H34 H27 2.9758 no 2_765
H34 H28 3.1030 no 2_765
H34 H51 2.7142 no 2_655
H34 H52 3.2314 no 2_655
H34 H80 3.0488 no 1_655
H35 C26 3.2416 no 2_765
H35 C27 3.5017 no 2_765
H35 C35 3.4290 no 2_765
H35 C36 3.0661 no 2_765
H35 C84 2.9772 no 2_665
H35 H22 2.8290 no 2_665
H35 H23 3.4218 no 2_665
H35 H26 3.2199 no 2_765
H35 H35 3.4399 no 2_765
H35 H36 2.8099 no 2_765
H35 H84A 2.7273 no 2_665
H35 H84B 2.5124 no 2_665
H35 H84C 3.2461 no 2_665
H36 C35 3.1628 no 2_765
H36 C84 3.4466 no 2_665
H36 H23 3.4464 no 2_665
H36 H35 2.8099 no 2_765
H36 H80 3.4334 no 2_665
H36 H84A 3.3835 no 2_665
H36 H84B 2.6809 no 2_665
H37 C77 3.1866 no 1_665
H37 C78 3.4836 no 1_665
H37 H69 3.3782 no 2_666
H37 H77 2.6136 no 1_665
H37 H78 3.1958 no 1_665
H38 Br2 3.4164 no 1_665
H38 C78 3.3077 no 1_665
H38 H58 2.8844 no 1_565
H38 H69 3.0191 no 2_666
H38 H78 2.8539 no 1_665
H40 C62 3.4550 no 2_666
H40 C63 3.5040 no 2_666
H40 C75 3.1896 no 1_565
H40 H59 2.9961 no 1_565
H40 H62 3.5120 no 2_666
H40 H68 3.3398 no 2_666
H40 H74 3.2073 no 2_666
H40 H75 2.7719 no 1_565
H41 C62 3.5694 no 2_666
H41 C63 3.2263 no 2_666
H41 H62 3.3427 no 2_666
H41 H63 2.7026 no 2_666
H42A C68 3.5212 no 2_666
H42A C69 3.5417 no 1_665
H42A C70 3.3024 no 1_665
H42A C74 3.0392 no 2_666
H42A C75 3.0820 no 2_666
H42A H65 3.3901 no 1_565
H42A H68 2.6071 no 2_666
H42A H70 3.2912 no 1_665
H42A H74 2.8869 no 2_666
H42A H75 2.9591 no 2_666
H42B C58 3.2268 no 1_565
H42B C59 2.8842 no 1_565
H42B C65 3.3450 no 1_565
H42B C66 3.2935 no 1_565
H42B H58 3.2918 no 1_565
H42B H59 2.6838 no 1_565
H42B H65 2.9084 no 1_565
H42B H66 2.8265 no 1_565
H42C C69 3.3749 no 1_665
H42C C70 2.9907 no 1_665
H42C C71 2.9087 no 1_665
H42C C72 3.2817 no 1_665
H42C H58 3.4362 no 1_565
H42C H65 3.1805 no 1_565
H42C H70 3.3306 no 1_665
H42C H71 3.1768 no 1_665
H44 C56 3.4425 no 2_655
H44 C57 3.3754 no 2_655
H44 H29 3.1680 no 2_665
H44 H50 3.2207 no 2_655
H44 H56 3.3565 no 2_655
H44 H57 3.2543 no 2_655
H45 C20 3.2902 no 2_665
H45 C21 3.1116 no 2_665
H45 C22 3.4300 no 2_665
H45 C30 3.3798 no 2_665
H45 C50 3.5153 no 2_655
H45 H20 3.5964 no 2_665
H45 H21 3.3157 no 2_665
H45 H29 3.5496 no 2_665
H45 H30 2.5360 no 2_665
H45 H50 2.8196 no 2_655
H45 H51 3.0819 no 2_655
H46 C22 3.4148 no 2_665
H46 C23 3.1224 no 2_665
H46 C24 3.4668 no .
H46 C24 3.4362 no 2_665
H46 H23 3.2018 no .
H46 H23 3.2450 no 2_665
H46 H24 2.7434 no .
H46 H30 3.4456 no 2_665
H46 H51 3.4027 no 2_655
H47 C14 3.2548 no .
H47 H14 2.9510 no .
H47 H15 3.5926 no .
H47 H24 3.3168 no .
H47 H32 3.3615 no .
H48 C14 3.3522 no .
H48 C15 3.1735 no .
H48 H14 2.9206 no .
H48 H15 2.5564 no .
H50 C44 3.4361 no 2_655
H50 C45 3.2183 no 2_655
H50 H21 3.4060 no 1_545
H50 H44 3.2207 no 2_655
H50 H45 2.8196 no 2_655
H51 C33 2.9379 no 2_655
H51 C34 3.0877 no 2_655
H51 C44 3.3689 no 2_655
H51 C45 2.9403 no 2_655
H51 C46 3.1368 no 2_655
H51 H33 2.3978 no 2_655
H51 H34 2.7142 no 2_655
H51 H45 3.0819 no 2_655
H51 H46 3.4027 no 2_655
H51 H56 3.0087 no 2_655
H52 C16 3.2053 no 2_655
H52 C33 3.2746 no 2_655
H52 C79 3.4274 no 2_555
H52 H16 2.7563 no 2_655
H52 H17 3.5209 no 2_655
H52 H28 3.5519 no 1_445
H52 H33 2.4785 no 2_655
H52 H34 3.2314 no 2_655
H52 H56 3.3226 no 2_655
H52 H57 2.9769 no 2_655
H52 H79 2.8929 no 2_555
H52 H80 3.4757 no 2_555
H53 Br2 3.0041 no 2_555
H53 C53 3.0618 no 2_555
H53 C54 2.9198 no 2_555
H53 H28 3.3330 no 1_445
H53 H28 3.2434 no 2_665
H53 H29 3.1201 no 2_665
H53 H53 2.7320 no 2_555
H53 H54 2.4278 no 2_555
H53 H57 2.8921 no 2_655
H53 H79 3.0152 no 2_555
H54 C29 3.5777 no 2_665
H54 C53 3.1652 no 2_555
H54 H28 3.3115 no 1_445
H54 H29 2.6767 no 2_665
H54 H53 2.4278 no 2_555
H56 C50 3.4430 no 2_655
H56 C51 2.9310 no 2_655
H56 C52 3.1305 no 2_655
H56 H15 3.1998 no .
H56 H16 3.4823 no .
H56 H44 3.3565 no 2_655
H56 H51 3.0087 no 2_655
H56 H52 3.3226 no 2_655
H57 Br2 3.1817 no 1_655
H57 C52 2.9160 no 2_655
H57 C53 2.8685 no 2_655
H57 C54 3.5906 no 2_655
H57 H16 2.9484 no .
H57 H29 3.4981 no 1_545
H57 H44 3.2543 no 2_655
H57 H52 2.9769 no 2_655
H57 H53 2.8921 no 2_655
H58 C20 3.5986 no 1_545
H58 C37 3.3738 no 1_545
H58 C38 2.8268 no 1_545
H58 C39 3.0415 no 1_545
H58 C42 3.4717 no 1_545
H58 H20 2.8010 no 1_545
H58 H38 2.8844 no 1_545
H58 H42B 3.2918 no 1_545
H58 H42C 3.4362 no 1_545
H59 C20 3.3672 no 1_545
H59 C21 3.2959 no 1_545
H59 C39 2.9938 no 1_545
H59 C40 2.9260 no 1_545
H59 C41 3.5605 no 1_545
H59 C42 3.2869 no 1_545
H59 H20 2.7713 no 1_545
H59 H21 2.6252 no 1_545
H59 H40 2.9961 no 1_545
H59 H42B 2.6838 no 1_545
H60 H21 3.2711 no 1_545
H62 C11 3.0954 no 2_666
H62 C12 3.1052 no 2_666
H62 C41 3.5401 no 2_666
H62 H11 2.6406 no 2_666
H62 H12 2.6818 no 2_666
H62 H40 3.5120 no 2_666
H62 H41 3.3427 no 2_666
H63 C1 3.3386 no 2_666
H63 C2 3.0663 no 2_666
H63 C3 3.1981 no 2_666
H63 C4 3.5686 no 2_666
H63 C12 3.3406 no 2_666
H63 C41 3.4548 no 2_666
H63 H2 3.3522 no .
H63 H2 3.3450 no 2_666
H63 H3 3.2811 no .
H63 H3 3.5534 no 2_666
H63 H12 3.1042 no 2_666
H63 H41 2.7026 no 2_666
H64 C3 3.4474 no 2_666
H64 C4 3.4627 no 2_666
H64 C8 3.2186 no .
H64 C9 3.4482 no .
H64 H2 3.0339 no .
H64 H3 3.3999 no 2_666
H64 H4 3.4063 no 2_666
H64 H8 2.7623 no .
H64 H9 3.2147 no .
H64 H70 3.4577 no 1_655
H64 H75 3.4303 no 2_656
H64 H76 3.0721 no 2_656
H65 C14 3.4604 no .
H65 C15 3.0826 no .
H65 C42 3.3397 no 1_545
H65 C70 3.5873 no 1_655
H65 C71 3.3688 no 1_655
H65 H8 3.4036 no .
H65 H14 3.5802 no .
H65 H15 2.9551 no .
H65 H42A 3.3901 no 1_545
H65 H42B 2.9084 no 1_545
H65 H42C 3.1805 no 1_545
H65 H70 3.2276 no 1_655
H65 H71 2.7790 no 1_655
H65 H75 3.3820 no 2_656
H66 H15 3.0005 no .
H66 H42B 2.8265 no 1_545
H68 C39 3.0966 no 2_666
H68 C40 3.2506 no 2_666
H68 C42 3.2470 no 2_666
H68 H40 3.3398 no 2_666
H68 H42A 2.6071 no 2_666
H68 H69 3.3463 no 2_556
H69 C37 3.1010 no 2_666
H69 C38 2.8583 no 2_666
H69 C39 3.2376 no 2_666
H69 H37 3.3782 no 2_666
H69 H38 3.0191 no 2_666
H69 H68 3.3463 no 2_556
H70 C75 3.4632 no 2_556
H70 C76 3.1265 no 2_556
H70 H9 3.1075 no 1_455
H70 H42A 3.2912 no 1_445
H70 H42C 3.3306 no 1_445
H70 H64 3.4577 no 1_455
H70 H65 3.2276 no 1_455
H70 H75 3.5791 no 2_556
H70 H76 3.0183 no 2_556
H71 C8 3.5375 no 1_455
H71 C15 3.4709 no 1_455
H71 C16 3.0185 no 1_455
H71 C17 2.9877 no 1_455
H71 C18 3.4249 no 1_455
H71 H8 2.7620 no 1_455
H71 H11 3.0145 no 2_666
H71 H16 3.2731 no 1_455
H71 H17 3.2254 no 1_455
H71 H42C 3.1768 no 1_445
H71 H65 2.7790 no 1_455
H72 C16 3.3361 no 1_455
H72 C17 2.9873 no 1_455
H72 H11 3.1231 no 2_666
H72 H16 3.1651 no 1_455
H72 H17 2.5070 no 1_455
H74 H40 3.2073 no 2_666
H74 H42A 2.8869 no 2_666
H74 H75 3.0500 no 2_656
H75 C64 3.2143 no 2_656
H75 C65 3.1916 no 2_656
H75 H40 2.7719 no 1_545
H75 H42A 2.9591 no 2_666
H75 H64 3.4303 no 2_656
H75 H65 3.3820 no 2_656
H75 H70 3.5791 no 2_556
H75 H74 3.0500 no 2_656
H76 C4 3.5170 no 1_545
H76 C5 3.5114 no 1_545
H76 C64 3.4798 no 2_656
H76 H4 3.2289 no 1_545
H76 H5 3.2313 no 1_545
H76 H64 3.0721 no 2_656
H76 H70 3.0183 no 2_556
H77 Br1 3.1808 no 1_445
H77 C26 3.4665 no 1_445
H77 C27 3.4470 no 1_445
H77 C37 3.4349 no 1_445
H77 H26 3.0258 no 1_445
H77 H27 2.9958 no 1_445
H77 H37 2.6136 no 1_445
H78 C27 3.5279 no 1_445
H78 C38 3.5843 no 1_445
H78 H27 3.1618 no 1_445
H78 H37 3.1958 no 1_445
H78 H38 2.8539 no 1_445
H79 C52 3.4687 no 2_555
H79 C53 3.5270 no 2_555
H79 H17 3.1730 no 1_455
H79 H29 3.2642 no 2_665
H79 H52 2.8929 no 2_555
H79 H53 3.0152 no 2_555
H80 C29 3.3055 no 2_665
H80 C33 3.2962 no 1_455
H80 C34 3.1313 no 1_455
H80 H17 3.5999 no 1_455
H80 H29 3.1808 no 2_665
H80 H33 3.3498 no 1_455
H80 H34 3.0488 no 1_455
H80 H36 3.4334 no 2_665
H80 H52 3.4757 no 2_555
H82 C3 3.2906 no .
H82 C4 2.7024 no .
H82 C5 3.0746 no .
H82 H3 3.5690 no .
H82 H4 2.6339 no .
H82 H5 3.2363 no .
H82 H10 2.9889 no 2_666
H82 H18 3.4299 no 1_455
H83 H11 3.1992 no 2_666
H83 H17 3.3289 no 1_455
H84A C31 3.0090 no 1_455
H84A C32 3.0915 no 1_455
H84A C33 3.3443 no 1_455
H84A C34 3.4872 no 1_455
H84A C35 3.4138 no 1_455
H84A C35 3.5399 no 2_665
H84A C36 3.1843 no 1_455
H84A H26 3.2573 no 1_455
H84A H32 3.5142 no 1_455
H84A H35 2.7273 no 2_665
H84A H36 3.3835 no 2_665
H84B C23 3.3986 no .
H84B C35 3.0679 no 2_665
H84B C36 3.1490 no 2_665
H84B H22 3.2833 no .
H84B H23 2.8394 no .
H84B H35 2.5124 no 2_665
H84B H36 2.6809 no 2_665
H84C Br1 3.1610 no 1_455
H84C C5 3.4900 no .
H84C H4 3.5851 no .
H84C H5 2.9698 no .
H84C H22 3.3673 no .
H84C H26 3.2453 no 1_455
H84C H35 3.2461 no 2_665

loop_
_geom_torsion_atom_site_label_1
_geom_torsion_atom_site_label_2
_geom_torsion_atom_site_label_3
_geom_torsion_atom_site_label_4
_geom_torsion
_geom_torsion_publ_flag
Br1 Cu1 P1 C1 162.26(3) no
Br1 Cu1 P1 C7 44.10(4) no
Br1 Cu1 P1 C13 -74.46(3) no
Br1 Cu1 P2 C19 -171.17(3) no
Br1 Cu1 P2 C25 -51.51(4) no
Br1 Cu1 P2 C31 69.71(4) no
Br1 Cu1 N1 C37 47.37(14) no
Br1 Cu1 N1 C41 -140.46(14) no
P1 Cu1 P2 C19 62.50(5) no
P1 Cu1 P2 C25 -177.83(3) no
P1 Cu1 P2 C31 -56.61(5) no
P2 Cu1 P1 C1 -69.00(4) no
P2 Cu1 P1 C7 172.83(3) no
P2 Cu1 P1 C13 54.27(5) no
P1 Cu1 N1 C37 159.41(11) no
P1 Cu1 N1 C41 -28.42(17) no
N1 Cu1 P1 C1 53.79(7) no
N1 Cu1 P1 C7 -64.37(7) no
N1 Cu1 P1 C13 177.07(7) no
P2 Cu1 N1 C37 -67.17(14) no
P2 Cu1 N1 C41 105.00(15) no
N1 Cu1 P2 C19 -65.18(7) no
N1 Cu1 P2 C25 54.48(7) no
N1 Cu1 P2 C31 175.70(7) no
Br2 Cu2 P3 C43 115.20(3) no
Br2 Cu2 P3 C49 -2.52(5) no
Br2 Cu2 P3 C55 -123.75(3) no
Br2 Cu2 P4 C61 -165.87(3) no
Br2 Cu2 P4 C67 -46.49(4) no
Br2 Cu2 P4 C73 72.42(4) no
Br2 Cu2 N2 C79 -53.33(14) no
Br2 Cu2 N2 C83 137.61(16) no
P3 Cu2 P4 C61 63.46(5) no
P3 Cu2 P4 C67 -177.15(3) no
P3 Cu2 P4 C73 -58.24(5) no
P4 Cu2 P3 C43 -117.04(4) no
P4 Cu2 P3 C49 125.23(4) no
P4 Cu2 P3 C55 4.00(5) no
P3 Cu2 N2 C79 60.78(14) no
P3 Cu2 N2 C83 -108.28(16) no
N2 Cu2 P3 C43 11.25(7) no
N2 Cu2 P3 C49 -106.47(7) no
N2 Cu2 P3 C55 132.30(6) no
P4 Cu2 N2 C79 -162.83(11) no
P4 Cu2 N2 C83 28.11(19) no
N2 Cu2 P4 C61 -59.93(8) no
N2 Cu2 P4 C67 59.45(8) no
N2 Cu2 P4 C73 178.36(7) no
Cu1 P1 C1 C2 -155.16(13) no
Cu1 P1 C1 C6 20.42(17) no
Cu1 P1 C7 C8 -142.12(14) no
Cu1 P1 C7 C12 37.74(18) no
Cu1 P1 C13 C14 -131.66(15) no
Cu1 P1 C13 C18 49.42(17) no
C1 P1 C7 C8 93.47(18) no
C1 P1 C7 C12 -86.67(17) no
C7 P1 C1 C2 -29.90(19) no
C7 P1 C1 C6 145.69(15) no
C1 P1 C13 C14 -4.1(2) no
C1 P1 C13 C18 177.02(15) no
C13 P1 C1 C2 75.63(18) no
C13 P1 C1 C6 -108.79(16) no
C7 P1 C13 C14 102.41(19) no
C7 P1 C13 C18 -76.52(17) no
C13 P1 C7 C8 -15.3(2) no
C13 P1 C7 C12 164.61(16) no
Cu1 P2 C19 C20 59.8(2) no
Cu1 P2 C19 C24 -114.97(16) no
Cu1 P2 C25 C26 40.99(18) no
Cu1 P2 C25 C30 -137.59(14) no
Cu1 P2 C31 C32 33.37(19) no
Cu1 P2 C31 C36 -147.95(15) no
C19 P2 C25 C26 166.38(15) no
C19 P2 C25 C30 -12.2(2) no
C25 P2 C19 C20 -65.67(19) no
C25 P2 C19 C24 119.52(19) no
C19 P2 C31 C32 -92.06(18) no
C19 P2 C31 C36 86.6(2) no
C31 P2 C19 C20 -173.46(17) no
C31 P2 C19 C24 11.7(3) no
C25 P2 C31 C32 160.14(17) no
C25 P2 C31 C36 -21.2(3) no
C31 P2 C25 C26 -86.89(17) no
C31 P2 C25 C30 94.53(19) no
Cu2 P3 C43 C44 -135.58(16) no
Cu2 P3 C43 C48 43.99(19) no
Cu2 P3 C49 C50 -124.41(16) no
Cu2 P3 C49 C54 57.94(18) no
Cu2 P3 C55 C56 -147.20(12) no
Cu2 P3 C55 C60 36.66(17) no
C43 P3 C49 C50 111.36(19) no
C43 P3 C49 C54 -66.29(18) no
C49 P3 C43 C44 -9.8(2) no
C49 P3 C43 C48 169.74(17) no
C43 P3 C55 C56 -20.71(18) no
C43 P3 C55 C60 163.15(14) no
C55 P3 C43 C44 95.20(19) no
C55 P3 C43 C48 -85.23(18) no
C49 P3 C55 C56 84.40(17) no
C49 P3 C55 C60 -91.75(16) no
C55 P3 C49 C50 5.3(2) no
C55 P3 C49 C54 -172.36(16) no
Cu2 P4 C61 C62 113.78(18) no
Cu2 P4 C61 C66 -62.5(2) no
Cu2 P4 C67 C68 163.35(14) no
Cu2 P4 C67 C72 -19.5(2) no
Cu2 P4 C73 C74 144.01(15) no
Cu2 P4 C73 C78 -35.8(2) no
C61 P4 C67 C68 -69.4(2) no
C61 P4 C67 C72 107.82(18) no
C67 P4 C61 C62 -11.4(3) no
C67 P4 C61 C66 172.34(18) no
C61 P4 C73 C74 15.1(3) no
C61 P4 C73 C78 -164.74(17) no
C73 P4 C61 C62 -118.2(2) no
C73 P4 C61 C66 65.6(2) no
C67 P4 C73 C74 -91.3(2) no
C67 P4 C73 C78 88.83(18) no
C73 P4 C67 C68 37.4(2) no
C73 P4 C67 C72 -145.38(16) no
Cu1 N1 C37 C38 171.49(16) no
Cu1 N1 C41 C40 -171.96(15) no
C37 N1 C41 C40 0.4(4) no
C41 N1 C37 C38 -1.3(4) no
Cu2 N2 C79 C80 -168.50(18) no
Cu2 N2 C83 C82 168.60(17) no
C79 N2 C83 C82 -0.4(4) no
C83 N2 C79 C80 1.7(4) no
P1 C1 C2 C3 174.68(14) no
P1 C1 C6 C5 -174.57(15) no
C2 C1 C6 C5 1.3(4) no
C6 C1 C2 C3 -0.9(4) no
C1 C2 C3 C4 -0.5(4) no
C2 C3 C4 C5 1.6(4) no
C3 C4 C5 C6 -1.3(4) no
C4 C5 C6 C1 -0.2(4) no
P1 C7 C8 C9 179.67(15) no
P1 C7 C12 C11 178.40(16) no
C8 C7 C12 C11 -1.7(4) no
C12 C7 C8 C9 -0.2(4) no
C7 C8 C9 C10 1.9(4) no
C8 C9 C10 C11 -1.6(4) no
C9 C10 C11 C12 -0.3(4) no
C10 C11 C12 C7 2.0(4) no
P1 C13 C14 C15 -178.75(16) no
P1 C13 C18 C17 178.12(15) no
C14 C13 C18 C17 -0.9(4) no
C18 C13 C14 C15 0.1(4) no
C13 C14 C15 C16 0.7(5) no
C14 C15 C16 C17 -0.8(5) no
C15 C16 C17 C18 0.1(4) no
C16 C17 C18 C13 0.8(4) no
P2 C19 C20 C21 -175.19(18) no
P2 C19 C24 C23 175.14(18) no
C20 C19 C24 C23 0.3(4) no
C24 C19 C20 C21 -0.1(4) no
C19 C20 C21 C22 0.2(5) no
C20 C21 C22 C23 -0.5(6) no
C21 C22 C23 C24 0.6(6) no
C22 C23 C24 C19 -0.5(6) no
P2 C25 C26 C27 -177.10(16) no
P2 C25 C30 C29 176.47(17) no
C26 C25 C30 C29 -2.1(4) no
C30 C25 C26 C27 1.5(4) no
C25 C26 C27 C28 0.8(4) no
C26 C27 C28 C29 -2.6(5) no
C27 C28 C29 C30 2.0(5) no
C28 C29 C30 C25 0.3(5) no
P2 C31 C32 C33 179.3(2) no
P2 C31 C36 C35 -179.64(16) no
C32 C31 C36 C35 -1.0(4) no
C36 C31 C32 C33 0.5(5) no
C31 C32 C33 C34 0.8(6) no
C32 C33 C34 C35 -1.6(5) no
C33 C34 C35 C36 1.2(5) no
C34 C35 C36 C31 0.1(5) no
N1 C37 C38 C39 1.0(4) no
C37 C38 C39 C40 0.4(4) no
C37 C38 C39 C42 -179.5(3) no
C38 C39 C40 C41 -1.4(4) no
C42 C39 C40 C41 178.6(3) no
C39 C40 C41 N1 1.0(5) no
P3 C43 C44 C45 178.88(17) no
P3 C43 C48 C47 -179.50(17) no
C44 C43 C48 C47 0.1(4) no
C48 C43 C44 C45 -0.7(4) no
C43 C44 C45 C46 0.3(5) no
C44 C45 C46 C47 0.7(5) no
C45 C46 C47 C48 -1.3(5) no
C46 C47 C48 C43 0.9(5) no
P3 C49 C50 C51 -176.65(16) no
P3 C49 C54 C53 175.57(16) no
C50 C49 C54 C53 -2.2(4) no
C54 C49 C50 C51 1.0(4) no
C49 C50 C51 C52 0.4(4) no
C50 C51 C52 C53 -0.7(5) no
C51 C52 C53 C54 -0.5(4) no
C52 C53 C54 C49 2.0(4) no
P3 C55 C56 C57 -176.03(14) no
P3 C55 C60 C59 175.94(14) no
C56 C55 C60 C59 -0.4(3) no
C60 C55 C56 C57 0.1(4) no
C55 C56 C57 C58 0.9(4) no
C56 C57 C58 C59 -1.5(4) no
C57 C58 C59 C60 1.2(4) no
C58 C59 C60 C55 -0.3(4) no
P4 C61 C62 C63 -177.15(18) no
P4 C61 C66 C65 178.98(19) no
C62 C61 C66 C65 2.5(5) no
C66 C61 C62 C63 -0.9(4) no
C61 C62 C63 C64 -0.8(5) no
C62 C63 C64 C65 0.8(5) no
C63 C64 C65 C66 0.8(5) no
C64 C65 C66 C61 -2.5(5) no
P4 C67 C68 C69 174.62(18) no
P4 C67 C72 C71 -174.77(15) no
C68 C67 C72 C71 2.5(4) no
C72 C67 C68 C69 -2.6(4) no
C67 C68 C69 C70 0.2(5) no
C68 C69 C70 C71 2.2(5) no
C69 C70 C71 C72 -2.2(5) no
C70 C71 C72 C67 -0.2(4) no
P4 C73 C74 C75 179.71(17) no
P4 C73 C78 C77 -179.17(18) no
C74 C73 C78 C77 1.0(4) no
C78 C73 C74 C75 -0.5(4) no
C73 C74 C75 C76 0.2(5) no
C74 C75 C76 C77 -0.6(5) no
C75 C76 C77 C78 1.1(6) no
C76 C77 C78 C73 -1.3(5) no
N2 C79 C80 C81 -1.6(5) no
C79 C80 C81 C82 0.1(5) no
C79 C80 C81 C84 179.3(3) no
C80 C81 C82 C83 1.2(5) no
C84 C81 C82 C83 -178.0(3) no
C81 C82 C83 N2 -1.1(5) no
